data_7125059
loop_
_publ_author_name
'Wang, Shitao'
'Sawada, Tomohisa'
'Fujita, Makoto'

_publ_section_title
;
 Capsule-bowl conversion triggered by a guest reaction.
;
_journal_issue 78
_journal_name_full 'Chemical communications (Cambridge, England)'
_journal_page_first 11653
_journal_page_last 11656
_journal_paper_doi 10.1039/c6cc06551a
_journal_volume 52
_journal_year 2016
_chemical_formula_sum 'C196 H357 N118.5 O119.5 Pd20 Si3'
_chemical_formula_weight 8498.25
_chemical_name_systematic '(M20L8 octahedral capsule) - (1-naphtylsilanetriol) complex'
_space_group_crystal_system monoclinic
_space_group_IT_number 14
_space_group_name_Hall '-P 2ybc'
_space_group_name_H-M_alt 'P 1 21/c 1'
_atom_sites_solution_hydrogens geom
_audit_creation_method SHELXL-2014/7
_audit_update_record
;
2016-08-08 deposited with the CCDC.
2016-08-24 downloaded from the CCDC.
;
_cell_angle_alpha 90
_cell_angle_beta 113.398(3)
_cell_angle_gamma 90
_cell_formula_units_Z 4
_cell_length_a 46.603(6)
_cell_length_b 25.734(3)
_cell_length_c 37.303(5)
_cell_measurement_reflns_used 9663
_cell_measurement_temperature 120(2)
_cell_measurement_theta_max 23.277
_cell_measurement_theta_min 2.234
_cell_volume 41058(9)
_computing_cell_refinement 'Bruker SAINT'
_computing_data_collection 'Bruker Apex3'
_computing_data_reduction 'Bruker SAINT'
_computing_molecular_graphics 'Bruker XP'
_computing_structure_refinement 'SHELXL-2014/7 (Sheldrick, 2014)'
_diffrn_ambient_temperature 120(2)
_diffrn_measured_fraction_theta_full 0.893
_diffrn_measured_fraction_theta_max 0.888
_diffrn_measurement_device_type 'omega scan'
_diffrn_radiation_type MoK\a
_diffrn_radiation_wavelength 0.71073
_diffrn_reflns_av_R_equivalents 0.1049
_diffrn_reflns_av_unetI/netI 0.1052
_diffrn_reflns_Laue_measured_fraction_full 0.893
_diffrn_reflns_Laue_measured_fraction_max 0.888
_diffrn_reflns_limit_h_max 53
_diffrn_reflns_limit_h_min -53
_diffrn_reflns_limit_k_max 29
_diffrn_reflns_limit_k_min -28
_diffrn_reflns_limit_l_max 38
_diffrn_reflns_limit_l_min -39
_diffrn_reflns_number 296082
_diffrn_reflns_point_group_measured_fraction_full 0.893
_diffrn_reflns_point_group_measured_fraction_max 0.888
_diffrn_reflns_theta_full 24.374
_diffrn_reflns_theta_max 24.374
_diffrn_reflns_theta_min 1.633
_diffrn_source 'fine focus rotating anode'
_exptl_absorpt_coefficient_mu 0.943
_exptl_absorpt_correction_type multi-scan
_exptl_absorpt_process_details SADABS
_exptl_crystal_colour yellow
_exptl_crystal_density_diffrn 1.375
_exptl_crystal_density_method 'not measured'
_exptl_crystal_description block
_exptl_crystal_F_000 17122
_exptl_crystal_recrystallization_method 'Re-crystallisation from solvent: water'
_exptl_crystal_size_max 0.200
_exptl_crystal_size_mid 0.150
_exptl_crystal_size_min 0.080
_exptl_transmission_factor_max 0.7451
_exptl_transmission_factor_min 0.7291
_refine_diff_density_max 4.698
_refine_diff_density_min -1.694
_refine_diff_density_rms 0.304
_refine_ls_extinction_method none
_refine_ls_goodness_of_fit_ref 1.836
_refine_ls_hydrogen_treatment constr
_refine_ls_matrix_type full
_refine_ls_number_parameters 1918
_refine_ls_number_reflns 57298
_refine_ls_number_restraints 831
_refine_ls_restrained_S_all 1.829
_refine_ls_R_factor_all 0.3022
_refine_ls_R_factor_gt 0.2071
_refine_ls_shift/su_max 0.052
_refine_ls_shift/su_mean 0.004
_refine_ls_structure_factor_coef Fsqd
_refine_ls_weighting_details 'w=1/[\s^2^(Fo^2^)+(0.2500P)^2^] where P=(Fo^2^+2Fc^2^)/3'
_refine_ls_weighting_scheme calc
_refine_ls_wR_factor_gt 0.4916
_refine_ls_wR_factor_ref 0.5805
_reflns_Friedel_coverage 0.000
_reflns_number_gt 32554
_reflns_number_total 57298
_reflns_threshold_expression 'I > 2\s(I)'
_cod_data_source_file c6cc06551a2.cif
_cod_data_source_block wang71
_cod_original_sg_symbol_H-M 'P 21/c'
_cod_original_formula_sum 'C196 H357 N118.50 O119.50 Pd20 Si3'
_cod_database_code 7125059
_shelx_shelxl_version_number 2014/7
_shelx_space_group_comment
;
The symmetry employed for this shelxl refinement is uniquely defined
by the following loop, which should always be used as a source of
symmetry information in preference to the above space-group names.
They are only intended as comments.
;
_shelx_estimated_absorpt_t_min 0.834
_shelx_estimated_absorpt_t_max 0.928

loop_
_space_group_symop_operation_xyz
'x, y, z'
'-x, y+1/2, -z+1/2'
'-x, -y, -z'
'x, -y-1/2, z-1/2'

loop_
_atom_site_label
_atom_site_type_symbol
_atom_site_fract_x
_atom_site_fract_y
_atom_site_fract_z
_atom_site_U_iso_or_equiv
_atom_site_adp_type
_atom_site_occupancy
_atom_site_site_symmetry_order
_atom_site_calc_flag
_atom_site_refinement_flags_posn
_atom_site_refinement_flags_adp
_atom_site_refinement_flags_occupancy
_atom_site_disorder_assembly
_atom_site_disorder_group
Pd1 Pd 0.49000(6) 0.20180(9) 0.81240(6) 0.0595(6) Uani 1 1 d . . . . .
Pd2 Pd 0.58225(6) 0.11924(8) 0.99556(7) 0.0663(7) Uani 1 1 d . . . . .
Pd3 Pd 0.53749(7) 0.11660(9) 1.12054(6) 0.0739(8) Uani 1 1 d . . . . .
Pd4 Pd 0.30050(6) 0.30876(12) 0.90522(7) 0.0756(8) Uani 1 1 d . . . . .
Pd5 Pd 0.64340(6) 0.24109(10) 1.21728(6) 0.0682(7) Uani 1 1 d . . . . .
Pd6 Pd 0.36678(6) 0.44063(11) 1.14494(6) 0.0682(7) Uani 1 1 d . . . . .
Pd7 Pd 0.72157(6) 0.50954(12) 1.01303(7) 0.0780(8) Uani 1 1 d . . . . .
Pd8 Pd 0.69274(6) 0.23420(12) 1.09621(7) 0.0796(8) Uani 1 1 d . . . . .
Pd9 Pd 0.36387(6) 0.24421(12) 1.06824(6) 0.0754(8) Uani 1 1 d . . . . .
Pd10 Pd 1.01024(10) 0.6994(2) -0.17907(11) 0.152(2) Uani 1 1 d . . . . .
Pd11 Pd 1.13103(9) 0.9363(3) 0.27629(9) 0.160(2) Uani 1 1 d . . . . .
Pd12 Pd 0.62352(7) 0.47212(15) 1.29565(7) 0.0932(10) Uani 1 1 d . . . . .
Pd13 Pd 0.78041(9) 1.0084(3) -0.20671(11) 0.175(3) Uani 1 1 d . . . . .
Pd14 Pd 0.85437(12) 0.7403(3) 0.07230(14) 0.167(2) Uani 1 1 d . . . . .
Pd15 Pd 1.13343(13) 0.7399(3) 0.20077(13) 0.184(3) Uani 1 1 d . . . . .
Pd16 Pd 0.96008(15) 0.6150(3) 0.07983(16) 0.168(2) Uani 1 1 d . . . . .
Pd17 Pd 0.91817(15) 0.6187(3) -0.08827(16) 0.181(3) Uani 1 1 d . . . . .
Pd18 Pd 0.87463(11) 0.9735(3) 0.17187(11) 0.156(2) Uani 1 1 d . . . . .
Pd19 Pd 1.20026(10) 0.8087(3) 0.10546(13) 0.177(3) Uani 1 1 d . . . . .
Pd20 Pd 0.80696(12) 0.7323(3) -0.09745(13) 0.171(3) Uani 1 1 d . . . . .
N1A N 0.5121(5) 0.2732(8) 0.8224(6) 0.049(5) Uiso 1 1 d . . . . .
N2A N 0.6449(5) 0.5180(9) 0.9047(7) 0.063(6) Uiso 1 1 d . . . . .
N3A N 0.6770(5) 0.4960(9) 0.9681(6) 0.055(6) Uiso 1 1 d . . . . .
N4A N 0.6502(4) 0.2306(8) 1.0477(6) 0.046(5) Uiso 1 1 d . . . . .
N5A N 0.6056(5) 0.1916(9) 1.0072(7) 0.060(6) Uiso 1 1 d . . . . .
C1A C 0.5038(8) 0.3102(13) 0.7905(11) 0.081(9) Uiso 1 1 d . . . . .
H1AA H 0.4873 0.3016 0.7663 0.097 Uiso 1 1 calc R U . . .
C2A C 0.5189(8) 0.3577(15) 0.7936(11) 0.088(10) Uiso 1 1 d . . . . .
H2AA H 0.5120 0.3825 0.7730 0.105 Uiso 1 1 calc R U . . .
C3A C 0.5451(7) 0.3673(11) 0.8292(8) 0.059(7) Uiso 1 1 d . . . . .
H3AA H 0.5581 0.3970 0.8332 0.071 Uiso 1 1 calc R U . . .
C4A C 0.5501(7) 0.3291(13) 0.8580(9) 0.073(8) Uiso 1 1 d . . . . .
C5A C 0.5353(5) 0.2815(9) 0.8536(7) 0.038(5) Uiso 1 1 d . . . . .
H5AA H 0.5426 0.2559 0.8736 0.046 Uiso 1 1 calc R U . . .
C6A C 0.6704(7) 0.5295(12) 0.9370(8) 0.061(7) Uiso 1 1 d . . . . .
H6AA H 0.6830 0.5590 0.9383 0.073 Uiso 1 1 calc R U . . .
C7A C 0.6610(8) 0.4563(15) 0.9669(11) 0.085(10) Uiso 1 1 d . . . . .
H7AA H 0.6673 0.4355 0.9898 0.101 Uiso 1 1 calc R U . . .
C8A C 0.6351(7) 0.4406(12) 0.9352(9) 0.065(8) Uiso 1 1 d . . . . .
C9A C 0.6277(6) 0.4718(11) 0.9046(8) 0.056(7) Uiso 1 1 d . . . . .
H9AA H 0.6101 0.4631 0.8815 0.068 Uiso 1 1 calc R U . . .
C10A C 0.6319(6) 0.1951(10) 1.0372(7) 0.046(6) Uiso 1 1 d . . . . .
H10A H 0.6376 0.1651 1.0534 0.055 Uiso 1 1 calc R U . . .
C11A C 0.5996(6) 0.2276(10) 0.9815(8) 0.052(6) Uiso 1 1 d . . . . .
H11A H 0.5817 0.2249 0.9576 0.062 Uiso 1 1 calc R U . . .
C12A C 0.6192(6) 0.2703(11) 0.9882(8) 0.054(7) Uiso 1 1 d . . . . .
C13A C 0.6441(7) 0.2699(12) 1.0204(8) 0.062(7) Uiso 1 1 d . . . . .
H13A H 0.6587 0.2975 1.0254 0.074 Uiso 1 1 calc R U . . .
N6A N 0.5930(4) 0.3863(6) 0.9001(5) 0.081(7) Uiso 1 1 d G U . . .
C14A C 0.5748(4) 0.3418(7) 0.8950(4) 0.081(9) Uiso 1 1 d G U . . .
N7A N 0.5829(4) 0.3045(6) 0.9243(5) 0.067(6) Uiso 1 1 d G U . . .
C15A C 0.6092(4) 0.3117(6) 0.9587(5) 0.090(10) Uiso 1 1 d G U . . .
C16A C 0.6274(4) 0.3561(7) 0.9638(4) 0.061(7) Uiso 1 1 d G U . . .
H16A H 0.6454 0.3609 0.9873 0.073 Uiso 1 1 calc R U . . .
C17A C 0.6193(4) 0.3934(6) 0.9345(5) 0.068(8) Uiso 1 1 d G U . . .
N1B N 0.6301(5) 0.5153(8) 1.2533(6) 0.052(5) Uiso 1 1 d . . . . .
N2B N 0.6516(5) 0.2813(10) 1.1741(7) 0.067(6) Uiso 1 1 d . . . . .
N3B N 0.6745(5) 0.2743(9) 1.1262(7) 0.062(6) Uiso 1 1 d . . . . .
N4B N 0.6934(6) 0.6105(11) 1.0818(8) 0.078(7) Uiso 1 1 d . . . . .
N5B N 0.7014(6) 0.5408(10) 1.0483(7) 0.071(7) Uiso 1 1 d . . . . .
N6B N 0.6492(6) 0.4374(10) 1.1681(7) 0.071(7) Uiso 1 1 d . . . . .
N7B N 0.6588(6) 0.5218(10) 1.1460(7) 0.068(6) Uiso 1 1 d . . . . .
C1B C 0.6295(8) 0.5648(14) 1.2572(11) 0.084(10) Uiso 1 1 d . . . . .
H1BA H 0.6242 0.5807 1.2767 0.100 Uiso 1 1 calc R U . . .
C2B C 0.6383(12) 0.597(2) 1.2277(15) 0.128(15) Uiso 1 1 d . . . . .
H2BA H 0.6413 0.6334 1.2301 0.154 Uiso 1 1 calc R U . . .
C3B C 0.6419(8) 0.5668(14) 1.1950(10) 0.082(9) Uiso 1 1 d . . . . .
H3BA H 0.6440 0.5849 1.1740 0.099 Uiso 1 1 calc R U . . .
C4B C 0.6421(6) 0.5158(10) 1.1953(7) 0.051(6) Uiso 1 1 d . . . . .
C5B C 0.6353(8) 0.4930(14) 1.2227(10) 0.078(9) Uiso 1 1 d . . . . .
H5BA H 0.6338 0.4562 1.2212 0.094 Uiso 1 1 calc R U . . .
C6B C 0.6652(6) 0.2524(11) 1.1545(7) 0.053(7) Uiso 1 1 d . . . . .
H6BA H 0.6685 0.2164 1.1601 0.063 Uiso 1 1 calc R U . . .
C7B C 0.6704(8) 0.3316(14) 1.1234(11) 0.084(10) Uiso 1 1 d . . . . .
H7BA H 0.6753 0.3489 1.1040 0.101 Uiso 1 1 calc R U . . .
C8B C 0.6612(6) 0.3589(11) 1.1441(8) 0.058(7) Uiso 1 1 d . . . . .
C9B C 0.6516(6) 0.3291(11) 1.1738(8) 0.058(7) Uiso 1 1 d . . . . .
H9BA H 0.6458 0.3478 1.1918 0.070 Uiso 1 1 calc R U . . .
C10B C 0.7042(6) 0.5924(10) 1.0537(7) 0.047(6) Uiso 1 1 d . . . . .
H10B H 0.7126 0.6146 1.0399 0.057 Uiso 1 1 calc R U . . .
C11B C 0.6913(6) 0.5162(11) 1.0679(8) 0.051(6) Uiso 1 1 d . . . . .
H11B H 0.6918 0.4797 1.0644 0.062 Uiso 1 1 calc R U . . .
C12B C 0.6794(7) 0.5294(12) 1.0937(9) 0.066(8) Uiso 1 1 d . . . . .
C13B C 0.6798(6) 0.5773(11) 1.0988(8) 0.059(7) Uiso 1 1 d . . . . .
H13B H 0.6703 0.5911 1.1151 0.071 Uiso 1 1 calc R U . . .
C14B C 0.6485(7) 0.4901(12) 1.1671(9) 0.068(8) Uiso 1 1 d . . . . .
C15B C 0.6689(6) 0.5005(10) 1.1220(7) 0.048(6) Uiso 1 1 d . . . . .
C16B C 0.6687(8) 0.4466(14) 1.1163(10) 0.080(9) Uiso 1 1 d . . . . .
H16B H 0.6744 0.4312 1.0970 0.097 Uiso 1 1 calc R U . . .
C17B C 0.6591(7) 0.4164(12) 1.1421(8) 0.062(7) Uiso 1 1 d . . . . .
N1C N 0.5785(6) 0.4773(10) 1.2610(7) 0.066(6) Uiso 1 1 d . . . . .
N2C N 0.3917(5) 0.3826(9) 1.1273(7) 0.064(6) Uiso 1 1 d . . . . .
N3C N 0.3907(5) 0.3050(8) 1.0953(6) 0.049(5) Uiso 1 1 d . . . . .
N4C N 0.5965(5) 0.2382(9) 1.1828(7) 0.064(6) Uiso 1 1 d . . . . .
N5C N 0.5530(6) 0.1847(10) 1.1433(7) 0.069(7) Uiso 1 1 d . . . . .
N6C N 0.5371(4) 0.3568(7) 1.1834(5) 0.041(5) Uiso 1 1 d . . . . .
N7C N 0.4847(7) 0.3905(11) 1.1669(8) 0.082(8) Uiso 1 1 d . . . . .
C1C C 0.5605(7) 0.5082(11) 1.2648(8) 0.058(7) Uiso 1 1 d . . . . .
H1CA H 0.5699 0.5331 1.2848 0.070 Uiso 1 1 calc R U . . .
C2C C 0.5285(8) 0.5137(14) 1.2451(10) 0.082(10) Uiso 1 1 d . . . . .
H2CA H 0.5178 0.5431 1.2492 0.099 Uiso 1 1 calc R U . . .
C3C C 0.5137(6) 0.4776(10) 1.2212(7) 0.048(6) Uiso 1 1 d . . . . .
H3CA H 0.4916 0.4772 1.2090 0.057 Uiso 1 1 calc R U . . .
C4C C 0.5335(7) 0.4346(12) 1.2127(9) 0.066(8) Uiso 1 1 d . . . . .
C5C C 0.5643(7) 0.4354(12) 1.2338(8) 0.061(7) Uiso 1 1 d . . . . .
H5CA H 0.5770 0.4081 1.2311 0.073 Uiso 1 1 calc R U . . .
C6C C 0.3771(6) 0.3425(11) 1.1050(8) 0.055(7) Uiso 1 1 d . . . . .
H6CA H 0.3549 0.3415 1.0956 0.066 Uiso 1 1 calc R U . . .
C7C C 0.4230(5) 0.3019(9) 1.1079(7) 0.042(6) Uiso 1 1 d . . . . .
H7CA H 0.4341 0.2740 1.1027 0.050 Uiso 1 1 calc R U . . .
C8C C 0.4379(5) 0.3509(9) 1.1315(7) 0.041(6) Uiso 1 1 d . . . . .
C9C C 0.4237(6) 0.3873(10) 1.1396(7) 0.051(6) Uiso 1 1 d . . . . .
H9CA H 0.4345 0.4170 1.1537 0.061 Uiso 1 1 calc R U . . .
C10C C 0.5859(7) 0.1941(13) 1.1651(9) 0.071(8) Uiso 1 1 d . . . . .
H10C H 0.6003 0.1673 1.1666 0.086 Uiso 1 1 calc R U . . .
C11C C 0.5340(6) 0.2276(10) 1.1420(7) 0.045(6) Uiso 1 1 d . . . . .
H11C H 0.5123 0.2243 1.1264 0.054 Uiso 1 1 calc R U . . .
C12C C 0.5438(5) 0.2729(9) 1.1607(6) 0.037(5) Uiso 1 1 d . . . . .
C13C C 0.5783(6) 0.2759(10) 1.1835(7) 0.046(6) Uiso 1 1 d . . . . .
H13C H 0.5870 0.3058 1.1988 0.055 Uiso 1 1 calc R U . . .
C14C C 0.5187(6) 0.3948(11) 1.1870(8) 0.054(7) Uiso 1 1 d . . . . .
C15C C 0.5215(6) 0.3145(10) 1.1595(8) 0.052(7) Uiso 1 1 d . . . . .
C16C C 0.4908(6) 0.3130(11) 1.1424(8) 0.058(7) Uiso 1 1 d . . . . .
H16C H 0.4814 0.2841 1.1262 0.070 Uiso 1 1 calc R U . . .
C17C C 0.4718(6) 0.3503(10) 1.1466(8) 0.052(7) Uiso 1 1 d . . . . .
N2D N 0.5483(5) 0.1452(9) 1.0151(7) 0.060(6) Uiso 1 1 d . . . . .
N3D N 0.5308(5) 0.1433(9) 1.0687(7) 0.060(6) Uiso 1 1 d . . . . .
N4D N 0.3426(6) 0.2891(10) 0.9521(8) 0.070(7) Uiso 1 1 d . . . . .
N5D N 0.3664(6) 0.2637(10) 1.0167(8) 0.074(7) Uiso 1 1 d . . . . .
N6D N 0.4188(6) 0.2497(10) 0.9261(7) 0.070(7) Uiso 1 1 d . . . . .
N7D N 0.4672(5) 0.2141(8) 0.9412(6) 0.055(5) Uiso 1 1 d . . . . .
N1D N 0.4555(4) 0.2257(8) 0.8271(5) 0.074(7) Uiso 1 1 d G . . . .
C1D C 0.4285(5) 0.2470(9) 0.7991(4) 0.107(13) Uiso 1 1 d G . . . .
H1DA H 0.4264 0.2500 0.7728 0.128 Uiso 1 1 calc R U . . .
C2D C 0.4046(4) 0.2639(9) 0.8096(5) 0.085(10) Uiso 1 1 d G . . . .
H2DA H 0.3861 0.2784 0.7904 0.103 Uiso 1 1 calc R U . . .
C3D C 0.4077(4) 0.2595(9) 0.8481(6) 0.078(9) Uiso 1 1 d G . . . .
H3DA H 0.3913 0.2710 0.8552 0.093 Uiso 1 1 calc R U . . .
C4D C 0.4347(5) 0.2382(9) 0.8761(4) 0.072(8) Uiso 1 1 d G . . . .
C5D C 0.4586(4) 0.2213(8) 0.8656(5) 0.069(8) Uiso 1 1 d G . . . .
H5DA H 0.4771 0.2067 0.8848 0.083 Uiso 1 1 calc R U . . .
C6D C 0.5551(7) 0.1337(11) 1.0530(8) 0.057(7) Uiso 1 1 d . . . . .
H6DA H 0.5749 0.1199 1.0693 0.068 Uiso 1 1 calc R U . . .
C7D C 0.5062(6) 0.1673(10) 1.0426(8) 0.054(7) Uiso 1 1 d . . . . .
H7DA H 0.4910 0.1773 1.0523 0.065 Uiso 1 1 calc R U . . .
C8D C 0.4986(6) 0.1803(10) 1.0045(8) 0.051(6) Uiso 1 1 d . . . . .
C9D C 0.5237(5) 0.1666(9) 0.9926(7) 0.040(6) Uiso 1 1 d . . . . .
H9DA H 0.5213 0.1741 0.9667 0.048 Uiso 1 1 calc R U . . .
C10D C 0.3430(6) 0.2819(11) 0.9861(8) 0.056(7) Uiso 1 1 d . . . . .
H10D H 0.3245 0.2905 0.9896 0.067 Uiso 1 1 calc R U . . .
C11D C 0.3924(6) 0.2524(11) 1.0112(8) 0.054(7) Uiso 1 1 d . . . . .
H11D H 0.4106 0.2411 1.0325 0.065 Uiso 1 1 calc R U . . .
C12D C 0.3925(6) 0.2573(11) 0.9727(8) 0.057(7) Uiso 1 1 d . . . . .
C13D C 0.3663(6) 0.2769(10) 0.9434(8) 0.053(6) Uiso 1 1 d . . . . .
H13D H 0.3654 0.2815 0.9177 0.063 Uiso 1 1 calc R U . . .
C14D C 0.4415(6) 0.2336(11) 0.9181(8) 0.053(7) Uiso 1 1 d . . . . .
C15D C 0.4171(5) 0.2435(10) 0.9609(7) 0.049(6) Uiso 1 1 d D . . . .
C16D C 0.4483(4) 0.2264(10) 0.9953(8) 0.051(6) Uiso 1 1 d D . . . .
H16D H 0.4518 0.2290 1.0222 0.061 Uiso 1 1 calc R U . . .
C17D C 0.4728(6) 0.2047(11) 0.9805(8) 0.056(7) Uiso 1 1 d D . . . .
N1E N 0.9205(7) 0.9726(17) 0.1857(12) 0.167(16) Uiso 1 1 d G U . . .
C1E C 0.9386(11) 1.0160(14) 0.2024(13) 0.18(2) Uiso 1 1 d G U . . .
H1EA H 0.9297 1.0442 0.2111 0.214 Uiso 1 1 calc R U . . .
C2E C 0.9695(10) 1.0184(14) 0.2065(13) 0.22(2) Uiso 1 1 d G U . . .
H2EA H 0.9818 1.0481 0.2180 0.264 Uiso 1 1 calc R U . . .
C3E C 0.9824(7) 0.9772(16) 0.1939(12) 0.138(15) Uiso 1 1 d G U . . .
H3EA H 1.0036 0.9788 0.1967 0.165 Uiso 1 1 calc R U . . .
C4E C 0.9644(8) 0.9337(13) 0.1771(11) 0.126(14) Uiso 1 1 d G U . . .
C5E C 0.9335(8) 0.9314(13) 0.1730(10) 0.129(14) Uiso 1 1 d G U . . .
H5EA H 0.9211 0.9017 0.1616 0.155 Uiso 1 1 calc R U . . .
N2E N 1.1075(10) 0.8870(15) 0.2332(12) 0.115(11) Uiso 1 1 d . . . . .
C6E C 1.1237(10) 0.8352(18) 0.2297(13) 0.104(12) Uiso 1 1 d . . . . .
H6EA H 1.1441 0.8279 0.2484 0.125 Uiso 1 1 calc R U . . .
N3E N 1.1116(10) 0.8057(16) 0.2049(13) 0.126(12) Uiso 1 1 d . . . . .
C7E C 1.0828(14) 0.809(2) 0.1889(18) 0.141(18) Uiso 1 1 d . . . . .
H7EA H 1.0729 0.7804 0.1721 0.169 Uiso 1 1 calc R U . . .
C8E C 1.0596(11) 0.852(2) 0.1919(15) 0.131(16) Uiso 1 1 d D . . . .
C9E C 1.0813(18) 0.880(3) 0.215(2) 0.17(2) Uiso 1 1 d . . . . .
H9EA H 1.0712 0.9096 0.2206 0.209 Uiso 1 1 calc R U . . .
N4E N 0.9011(5) 0.7327(14) 0.0854(10) 0.141(13) Uiso 1 1 d G U . . .
C10E C 0.9152(7) 0.6891(11) 0.0773(10) 0.154(17) Uiso 1 1 d G U . . .
H10F H 0.9028 0.6601 0.0644 0.184 Uiso 1 1 calc R U . . .
N5E N 0.9473(7) 0.6880(11) 0.0882(9) 0.123(11) Uiso 1 1 d G U . . .
C11E C 0.9655(5) 0.7304(13) 0.1071(10) 0.138(15) Uiso 1 1 d G U . . .
H11F H 0.9875 0.7297 0.1145 0.165 Uiso 1 1 calc R U . . .
C12E C 0.9515(8) 0.7740(11) 0.1151(10) 0.133(14) Uiso 1 1 d G U . . .
C13E C 0.9193(8) 0.7752(11) 0.1043(10) 0.140(15) Uiso 1 1 d G U . . .
H13F H 0.9097 0.8050 0.1098 0.168 Uiso 1 1 calc R U . . .
N6E N 1.0100(9) 0.8897(15) 0.1807(11) 0.114(11) Uiso 1 1 d . . . . .
C14E C 0.9784(9) 0.8884(15) 0.1658(11) 0.088(10) Uiso 1 1 d . . . . .
N7E N 0.9630(12) 0.849(2) 0.1421(15) 0.157(17) Uiso 1 1 d . . . . .
C15E C 0.9716(12) 0.810(3) 0.1377(18) 0.142(18) Uiso 1 1 d D . . . .
C16E C 1.0052(9) 0.8097(19) 0.1465(14) 0.120(15) Uiso 1 1 d D . . . .
H16F H 1.0137 0.7825 0.1364 0.144 Uiso 1 1 calc R U . . .
C17E C 1.0262(11) 0.851(2) 0.1707(17) 0.145(18) Uiso 1 1 d D . . . .
N1F N 1.0448(8) 0.7346(15) -0.1314(8) 0.146(14) Uiso 1 1 d G U . . .
C1F C 1.0741(11) 0.7503(19) -0.1289(12) 0.19(2) Uiso 1 1 d G U . . .
H1FA H 1.0777 0.7556 -0.1520 0.233 Uiso 1 1 calc R U . . .
C2F C 1.0982(8) 0.758(2) -0.0925(16) 0.21(2) Uiso 1 1 d G U . . .
H2FA H 1.1182 0.7691 -0.0908 0.255 Uiso 1 1 calc R U . . .
C3F C 1.0930(9) 0.751(2) -0.0587(11) 0.20(2) Uiso 1 1 d G U . . .
H3FA H 1.1095 0.7561 -0.0339 0.244 Uiso 1 1 calc R U . . .
C4F C 1.0638(11) 0.7349(17) -0.0612(9) 0.151(17) Uiso 1 1 d G U . . .
C5F C 1.0397(7) 0.7269(14) -0.0975(11) 0.124(14) Uiso 1 1 d G U . . .
H5FA H 1.0197 0.7161 -0.0993 0.148 Uiso 1 1 calc R U . . .
N2F N 0.9484(9) 0.6501(16) -0.0368(12) 0.120(12) Uiso 1 1 d . . . . .
C6F C 0.9473(15) 0.623(2) -0.0037(18) 0.147(19) Uiso 1 1 d . . . . .
H6FA H 0.9329 0.5958 -0.0054 0.177 Uiso 1 1 calc R U . . .
N3F N 0.9688(11) 0.6404(18) 0.0294(14) 0.138(14) Uiso 1 1 d . . . . .
C7F C 0.9939(12) 0.668(2) 0.0382(16) 0.125(15) Uiso 1 1 d . . . . .
H7FA H 1.0075 0.6763 0.0642 0.150 Uiso 1 1 calc R U . . .
C8F C 0.9986(15) 0.683(2) 0.0033(19) 0.15(2) Uiso 1 1 d . . . . .
C9F C 0.9757(12) 0.676(2) -0.0325(16) 0.122(15) Uiso 1 1 d . . . . .
H9FA H 0.9783 0.6886 -0.0549 0.147 Uiso 1 1 calc R U . . .
N4F N 1.1592(6) 0.7872(11) 0.1086(9) 0.103(9) Uiso 1 1 d G U . . .
C10F C 1.1582(6) 0.7808(12) 0.1451(7) 0.138(15) Uiso 1 1 d G U . . .
H10E H 1.1754 0.7913 0.1679 0.165 Uiso 1 1 calc R U . . .
N5F N 1.1319(7) 0.7591(12) 0.1480(7) 0.108(10) Uiso 1 1 d G U . . .
C11F C 1.1067(6) 0.7437(14) 0.1146(10) 0.144(16) Uiso 1 1 d G U . . .
H11E H 1.0887 0.7289 0.1166 0.173 Uiso 1 1 calc R U . . .
C12F C 1.1077(7) 0.7501(16) 0.0781(8) 0.169(19) Uiso 1 1 d G U . . .
C13F C 1.1340(8) 0.7718(14) 0.0751(6) 0.149(17) Uiso 1 1 d G U . . .
H13E H 1.1347 0.7762 0.0502 0.179 Uiso 1 1 calc R U . . .
N6F N 1.0346(7) 0.7092(13) -0.0261(8) 0.143(13) Uiso 1 1 d G U . . .
C14F C 1.0618(9) 0.7336(14) -0.0241(8) 0.150(17) Uiso 1 1 d G U . . .
N7F N 1.0839(6) 0.7496(13) 0.0119(10) 0.144(13) Uiso 1 1 d G U . . .
C15F C 1.0789(7) 0.7413(13) 0.0457(8) 0.117(13) Uiso 1 1 d G U . . .
C16F C 1.0516(8) 0.7169(13) 0.0436(8) 0.118(13) Uiso 1 1 d G U . . .
H16E H 1.0482 0.7112 0.0667 0.142 Uiso 1 1 calc R U . . .
C17F C 1.0295(6) 0.7009(12) 0.0077(10) 0.134(15) Uiso 1 1 d G U . . .
N1G N 0.9916(6) 0.7702(10) -0.1923(8) 0.099(9) Uiso 1 1 d G U . . .
C1G C 0.9987(7) 0.8047(13) -0.2162(10) 0.149(16) Uiso 1 1 d G U . . .
H1GA H 1.0150 0.7968 -0.2246 0.179 Uiso 1 1 calc R U . . .
C2G C 0.9820(9) 0.8507(12) -0.2280(10) 0.158(17) Uiso 1 1 d G U . . .
H2GA H 0.9868 0.8742 -0.2444 0.190 Uiso 1 1 calc R U . . .
C3G C 0.9581(9) 0.8623(11) -0.2158(11) 0.143(16) Uiso 1 1 d G U . . .
H3GA H 0.9467 0.8937 -0.2239 0.172 Uiso 1 1 calc R U . . .
C4G C 0.9510(7) 0.8278(14) -0.1918(11) 0.157(17) Uiso 1 1 d G U . . .
C5G C 0.9678(7) 0.7818(12) -0.1801(9) 0.131(14) Uiso 1 1 d G U . . .
H5GA H 0.9629 0.7582 -0.1637 0.157 Uiso 1 1 calc R U . . .
N2G N 0.8580(6) 1.0189(10) -0.2377(8) 0.107(10) Uiso 1 1 d G U . . .
C6G C 0.8310(6) 1.0283(9) -0.2314(9) 0.139(15) Uiso 1 1 d G U . . .
H6GA H 0.8184 1.0578 -0.2429 0.167 Uiso 1 1 calc R U . . .
N3G N 0.8225(5) 0.9946(11) -0.2082(9) 0.119(11) Uiso 1 1 d G U . . .
C7G C 0.8409(7) 0.9516(10) -0.1914(8) 0.105(11) Uiso 1 1 d G U . . .
H7GA H 0.8350 0.9285 -0.1755 0.126 Uiso 1 1 calc R U . . .
C8G C 0.8679(7) 0.9422(10) -0.1977(9) 0.125(14) Uiso 1 1 d G U . . .
C9G C 0.8764(5) 0.9758(11) -0.2209(9) 0.113(12) Uiso 1 1 d G U . . .
H9GA H 0.8949 0.9694 -0.2253 0.136 Uiso 1 1 calc R U . . .
N4G N 0.8946(8) 0.6864(11) -0.0989(10) 0.171(17) Uiso 1 1 d G U . . .
C10G C 0.8682(8) 0.6923(12) -0.0906(8) 0.166(19) Uiso 1 1 d G U . . .
H10G H 0.8626 0.6658 -0.0768 0.200 Uiso 1 1 calc R U . . .
N5G N 0.8500(7) 0.7369(14) -0.1024(10) 0.182(17) Uiso 1 1 d G U . . .
C11G C 0.8582(8) 0.7756(11) -0.1225(9) 0.18(2) Uiso 1 1 d DG U . . .
H11G H 0.8458 0.8061 -0.1306 0.214 Uiso 1 1 calc R U . . .
C12G C 0.8846(8) 0.7697(10) -0.1308(6) 0.165(18) Uiso 1 1 d DG U . . .
C13G C 0.9028(7) 0.7251(13) -0.1190(9) 0.161(18) Uiso 1 1 d DG U . . .
H13G H 0.9208 0.7211 -0.1247 0.193 Uiso 1 1 calc R U . . .
N6G N 0.9111(7) 0.8850(11) -0.1923(8) 0.132(12) Uiso 1 1 d G U . . .
C14G C 0.9274(6) 0.8387(12) -0.1796(9) 0.132(14) Uiso 1 1 d G U . . .
N7G N 0.9173(7) 0.8027(10) -0.1594(9) 0.165(16) Uiso 1 1 d DG U . . .
C15G C 0.8910(8) 0.8129(11) -0.1519(8) 0.152(17) Uiso 1 1 d DG U . . .
C16G C 0.8747(6) 0.8592(12) -0.1646(9) 0.119(13) Uiso 1 1 d DG U . . .
H16G H 0.8566 0.8661 -0.1594 0.143 Uiso 1 1 calc R U . . .
C17G C 0.8847(7) 0.8952(10) -0.1848(9) 0.148(16) Uiso 1 1 d G U . . .
N1H N 0.8690(9) 1.0114(14) 0.1244(11) 0.20(2) Uiso 1 1 d G . . . .
C1H C 0.8663(8) 1.0653(14) 0.1231(9) 0.103(12) Uiso 1 1 d G . . . .
H1HA H 0.8723 1.0846 0.1467 0.124 Uiso 1 1 calc R U . . .
C2H C 0.8549(8) 1.0908(11) 0.0873(11) 0.144(18) Uiso 1 1 d G . . . .
H2HA H 0.8531 1.1276 0.0864 0.173 Uiso 1 1 calc R U . . .
C3H C 0.8461(9) 1.0625(18) 0.0529(8) 0.15(2) Uiso 1 1 d G . . . .
H3HA H 0.8383 1.0800 0.0284 0.185 Uiso 1 1 calc R U . . .
C4H C 0.8487(10) 1.0087(17) 0.0542(11) 0.18(3) Uiso 1 1 d G . . . .
C5H C 0.8602(10) 0.9831(11) 0.0900(14) 0.16(2) Uiso 1 1 d G . . . .
H5HA H 0.8620 0.9463 0.0909 0.196 Uiso 1 1 calc R U . . .
N2H N 0.8422(7) 0.7827(12) 0.0214(8) 0.130(12) Uiso 1 1 d G U . . .
C6H C 0.8326(8) 0.7554(9) -0.0135(11) 0.169(18) Uiso 1 1 d G U . . .
H6HA H 0.8309 0.7186 -0.0135 0.203 Uiso 1 1 calc R U . . .
N3H N 0.8253(8) 0.7819(13) -0.0485(8) 0.149(14) Uiso 1 1 d G U . . .
C7H C 0.8277(8) 0.8357(13) -0.0485(8) 0.138(15) Uiso 1 1 d G U . . .
H7HA H 0.8228 0.8539 -0.0724 0.166 Uiso 1 1 calc R U . . .
C8H C 0.8374(8) 0.8631(9) -0.0136(10) 0.127(14) Uiso 1 1 d G U . . .
C9H C 0.8447(7) 0.8366(12) 0.0214(8) 0.112(12) Uiso 1 1 d G U . . .
H9HA H 0.8513 0.8552 0.0453 0.135 Uiso 1 1 calc R U . . .
N4H N 0.8104(8) 1.1173(9) -0.1099(10) 0.165(15) Uiso 1 1 d G U . . .
C10H C 0.8019(7) 1.0961(10) -0.1470(8) 0.119(13) Uiso 1 1 d G U . . .
H10H H 0.7966 1.1183 -0.1691 0.143 Uiso 1 1 calc R U . . .
N5H N 0.8012(6) 1.0425(11) -0.1518(7) 0.102(9) Uiso 1 1 d G U . . .
C11H C 0.8089(7) 1.0100(8) -0.1196(9) 0.113(12) Uiso 1 1 d G U . . .
H11H H 0.8084 0.9734 -0.1229 0.135 Uiso 1 1 calc R U . . .
C12H C 0.8174(8) 1.0312(13) -0.0825(7) 0.129(14) Uiso 1 1 d G U . . .
C13H C 0.8181(8) 1.0848(14) -0.0777(7) 0.152(17) Uiso 1 1 d G U . . .
H13H H 0.8239 1.0992 -0.0523 0.182 Uiso 1 1 calc R U . . .
N6H N 0.8459(8) 0.9393(14) 0.0196(8) 0.150(14) Uiso 1 1 d G U . . .
C14H C 0.8473(9) 0.9932(14) 0.0210(9) 0.171(19) Uiso 1 1 d G U . . .
N7H N 0.8400(9) 1.0216(10) -0.0132(12) 0.157(15) Uiso 1 1 d G U . . .
C15H C 0.8313(8) 0.9961(13) -0.0488(9) 0.125(14) Uiso 1 1 d G U . . .
C16H C 0.8299(8) 0.9421(13) -0.0502(8) 0.133(15) Uiso 1 1 d G U . . .
H16H H 0.8239 0.9247 -0.0746 0.160 Uiso 1 1 calc R U . . .
C17H C 0.8372(8) 0.9137(9) -0.0160(11) 0.117(13) Uiso 1 1 d G U . . .
N11 N 0.5236(5) 0.1701(8) 0.7998(7) 0.064(6) Uiso 1 1 d D . . . .
H11I H 0.5282 0.1908 0.7830 0.076 Uiso 1 1 calc R U . . .
H11J H 0.5412 0.1661 0.8220 0.076 Uiso 1 1 calc R U . . .
C11 C 0.5126(6) 0.1210(9) 0.7824(8) 0.066(8) Uiso 1 1 d D . . . .
H11K H 0.4985 0.1264 0.7547 0.079 Uiso 1 1 calc R U . . .
H11L H 0.5306 0.1002 0.7829 0.079 Uiso 1 1 calc R U . . .
C12 C 0.4970(7) 0.0931(11) 0.8002(11) 0.095(11) Uiso 1 1 d D . . . .
H12A H 0.5113 0.0833 0.8270 0.114 Uiso 1 1 calc R U . . .
H12B H 0.4881 0.0610 0.7852 0.114 Uiso 1 1 calc R U . . .
N12 N 0.4711(5) 0.1276(10) 0.8013(9) 0.085(8) Uiso 1 1 d D . . . .
H12C H 0.4650 0.1173 0.8205 0.102 Uiso 1 1 calc R U . . .
H12D H 0.4542 0.1266 0.7780 0.102 Uiso 1 1 calc R U . . .
N21 N 0.6139(9) 0.0902(13) 0.9737(12) 0.120(11) Uiso 1 1 d D U . . .
H21A H 0.6116 0.1062 0.9510 0.144 Uiso 1 1 calc R U . . .
H21B H 0.6339 0.0938 0.9913 0.144 Uiso 1 1 calc R U . . .
C21 C 0.6043(11) 0.0340(14) 0.9672(15) 0.117(13) Uiso 1 1 d D U . . .
H21C H 0.6119 0.0194 0.9480 0.140 Uiso 1 1 calc R U . . .
H21D H 0.6150 0.0151 0.9920 0.140 Uiso 1 1 calc R U . . .
C22 C 0.5706(11) 0.0239(19) 0.9532(15) 0.118(13) Uiso 1 1 d . U . . .
H22A H 0.5665 -0.0140 0.9522 0.142 Uiso 1 1 calc R U . . .
H22B H 0.5594 0.0385 0.9267 0.142 Uiso 1 1 calc R U . . .
N22 N 0.5602(5) 0.0497(9) 0.9817(7) 0.062(6) Uiso 1 1 d . U . . .
H22C H 0.5653 0.0298 1.0035 0.074 Uiso 1 1 calc R U . . .
H22D H 0.5391 0.0544 0.9710 0.074 Uiso 1 1 calc R U . . .
N31 N 0.5385(8) 0.0887(11) 1.1692(10) 0.101(9) Uiso 1 1 d D . . . .
H31A H 0.5565 0.0985 1.1894 0.121 Uiso 1 1 calc R U . . .
H31B H 0.5220 0.1007 1.1739 0.121 Uiso 1 1 calc R U . . .
C31 C 0.5371(11) 0.0314(12) 1.1657(14) 0.123(15) Uiso 1 1 d D . . . .
H31C H 0.5326 0.0165 1.1873 0.148 Uiso 1 1 calc R U . . .
H31D H 0.5577 0.0181 1.1680 0.148 Uiso 1 1 calc R U . . .
C32 C 0.5120(16) 0.014(3) 1.1267(12) 0.21(3) Uiso 1 1 d D . . . .
H32A H 0.5150 -0.0229 1.1211 0.249 Uiso 1 1 calc R U . . .
H32B H 0.4907 0.0182 1.1262 0.249 Uiso 1 1 calc R U . . .
N32 N 0.5178(6) 0.0500(9) 1.0990(7) 0.065(6) Uiso 1 1 d D . . . .
H32C H 0.4991 0.0566 1.0789 0.078 Uiso 1 1 calc R U . . .
H32D H 0.5301 0.0334 1.0888 0.078 Uiso 1 1 calc R U . . .
N41 N 0.2913(9) 0.2320(15) 0.8865(11) 0.119(11) Uiso 1 1 d . U . . .
H41A H 0.3095 0.2150 0.8913 0.143 Uiso 1 1 calc R U . . .
H41B H 0.2813 0.2157 0.8998 0.143 Uiso 1 1 calc R U . . .
C41 C 0.2697(12) 0.231(2) 0.8402(15) 0.134(14) Uiso 1 1 d . U . . .
H41C H 0.2818 0.2390 0.8244 0.161 Uiso 1 1 calc R U . . .
H41D H 0.2593 0.1964 0.8320 0.161 Uiso 1 1 calc R U . . .
C42 C 0.2467(10) 0.2724(17) 0.8380(13) 0.108(12) Uiso 1 1 d . U . . .
H42A H 0.2323 0.2583 0.8491 0.129 Uiso 1 1 calc R U . . .
H42B H 0.2342 0.2795 0.8100 0.129 Uiso 1 1 calc R U . . .
N42 N 0.2590(8) 0.3234(13) 0.8577(10) 0.101(9) Uiso 1 1 d . U . . .
H42C H 0.2448 0.3382 0.8658 0.121 Uiso 1 1 calc R U . . .
H42D H 0.2624 0.3456 0.8408 0.121 Uiso 1 1 calc R U . . .
N51 N 0.6880(6) 0.2422(10) 1.2554(7) 0.073(7) Uiso 1 1 d D . . . .
H51A H 0.7004 0.2308 1.2434 0.088 Uiso 1 1 calc R U . . .
H51B H 0.6937 0.2755 1.2633 0.088 Uiso 1 1 calc R U . . .
C51 C 0.6932(13) 0.209(2) 1.2902(12) 0.141(18) Uiso 1 1 d D . . . .
H51C H 0.7099 0.1837 1.2928 0.169 Uiso 1 1 calc R U . . .
H51D H 0.7010 0.2315 1.3137 0.169 Uiso 1 1 calc R U . . .
C52 C 0.6664(10) 0.1814(18) 1.2895(13) 0.107(13) Uiso 1 1 d . . . . .
H52A H 0.6657 0.1815 1.3157 0.129 Uiso 1 1 calc R U . . .
H52B H 0.6669 0.1449 1.2813 0.129 Uiso 1 1 calc R U . . .
N52 N 0.6397(9) 0.2083(15) 1.2617(11) 0.116(11) Uiso 1 1 d . . . . .
H52C H 0.6340 0.2332 1.2749 0.139 Uiso 1 1 calc R U . . .
H52D H 0.6236 0.1851 1.2525 0.139 Uiso 1 1 calc R U . . .
N61 N 0.3712(6) 0.4023(12) 1.1941(9) 0.090(8) Uiso 1 1 d D U . . .
H61A H 0.3697 0.3674 1.1899 0.108 Uiso 1 1 calc R U . . .
H61B H 0.3900 0.4094 1.2138 0.108 Uiso 1 1 calc R U . . .
C61 C 0.3442(9) 0.4217(15) 1.2045(14) 0.115(12) Uiso 1 1 d D U . . .
H61C H 0.3240 0.4091 1.1849 0.138 Uiso 1 1 calc R U . . .
H61D H 0.3467 0.4085 1.2305 0.138 Uiso 1 1 calc R U . . .
C62 C 0.3450(14) 0.4807(16) 1.2046(11) 0.145(16) Uiso 1 1 d D U . . .
H62A H 0.3646 0.4942 1.2251 0.174 Uiso 1 1 calc R U . . .
H62B H 0.3268 0.4956 1.2084 0.174 Uiso 1 1 calc R U . . .
N62 N 0.3435(7) 0.4919(12) 1.1642(8) 0.088(8) Uiso 1 1 d D U . . .
H62C H 0.3514 0.5242 1.1641 0.106 Uiso 1 1 calc R U . . .
H62D H 0.3231 0.4922 1.1472 0.106 Uiso 1 1 calc R U . . .
N71 N 0.7428(7) 0.4822(13) 0.9791(10) 0.098(9) Uiso 1 1 d . . . . .
H71A H 0.7395 0.4473 0.9756 0.117 Uiso 1 1 calc R U . . .
H71B H 0.7346 0.4978 0.9553 0.117 Uiso 1 1 calc R U . . .
C71 C 0.7753(14) 0.492(2) 0.9973(18) 0.149(19) Uiso 1 1 d . . . . .
H71C H 0.7793 0.5287 0.9919 0.179 Uiso 1 1 calc R U . . .
H71D H 0.7865 0.4692 0.9861 0.179 Uiso 1 1 calc R U . . .
C72 C 0.7883(9) 0.4836(16) 1.0431(12) 0.095(11) Uiso 1 1 d . . . . .
H72A H 0.7879 0.4463 1.0494 0.114 Uiso 1 1 calc R U . . .
H72B H 0.8099 0.4968 1.0561 0.114 Uiso 1 1 calc R U . . .
N72 N 0.7655(9) 0.5152(17) 1.0560(12) 0.129(13) Uiso 1 1 d . . . . .
H72C H 0.7716 0.5491 1.0599 0.155 Uiso 1 1 calc R U . . .
H72D H 0.7657 0.5023 1.0788 0.155 Uiso 1 1 calc R U . . .
N81 N 0.7176(9) 0.1965(16) 1.0692(9) 0.130(12) Uiso 1 1 d D U . . .
H81A H 0.7083 0.1656 1.0594 0.156 Uiso 1 1 calc R U . . .
H81B H 0.7179 0.2161 1.0491 0.156 Uiso 1 1 calc R U . . .
C81 C 0.7486(10) 0.188(2) 1.0970(14) 0.18(2) Uiso 1 1 d D U . . .
H81C H 0.7497 0.1519 1.1068 0.221 Uiso 1 1 calc R U . . .
H81D H 0.7627 0.1898 1.0830 0.221 Uiso 1 1 calc R U . . .
C82 C 0.7603(8) 0.220(2) 1.1285(13) 0.156(17) Uiso 1 1 d D U . . .
H82A H 0.7707 0.2502 1.1223 0.187 Uiso 1 1 calc R U . . .
H82B H 0.7760 0.2011 1.1509 0.187 Uiso 1 1 calc R U . . .
N82 N 0.7335(7) 0.2380(13) 1.1387(8) 0.103(9) Uiso 1 1 d D U . . .
H82C H 0.7372 0.2715 1.1471 0.123 Uiso 1 1 calc R U . . .
H82D H 0.7333 0.2183 1.1588 0.123 Uiso 1 1 calc R U . . .
N91 N 0.3365(7) 0.1797(12) 1.0443(9) 0.088(8) Uiso 1 1 d D U . . .
H91A H 0.3193 0.1897 1.0231 0.106 Uiso 1 1 calc R U . . .
H91B H 0.3475 0.1570 1.0360 0.106 Uiso 1 1 calc R U . . .
C91 C 0.3262(14) 0.153(2) 1.0724(15) 0.154(17) Uiso 1 1 d D U . . .
H91C H 0.3039 0.1608 1.0662 0.185 Uiso 1 1 calc R U . . .
H91D H 0.3284 0.1148 1.0706 0.185 Uiso 1 1 calc R U . . .
C92 C 0.3444(14) 0.1699(18) 1.1093(19) 0.161(18) Uiso 1 1 d D U . . .
H92A H 0.3610 0.1435 1.1207 0.193 Uiso 1 1 calc R U . . .
H92B H 0.3312 0.1683 1.1244 0.193 Uiso 1 1 calc R U . . .
N92 N 0.3604(9) 0.2217(14) 1.1181(11) 0.117(11) Uiso 1 1 d D U . . .
H92C H 0.3797 0.2189 1.1377 0.140 Uiso 1 1 calc R U . . .
H92D H 0.3490 0.2450 1.1252 0.140 Uiso 1 1 calc R U . . .
N101 N 1.0262(11) 0.6318(18) -0.1743(16) 0.168(18) Uiso 1 1 d D . . . .
H10K H 1.0407 0.6307 -0.1850 0.202 Uiso 1 1 calc R U . . .
H10L H 1.0362 0.6240 -0.1485 0.202 Uiso 1 1 calc R U . . .
C101 C 1.0020(11) 0.5910(19) -0.1933(15) 0.126(15) Uiso 1 1 d D . . . .
H10M H 1.0115 0.5563 -0.1927 0.151 Uiso 1 1 calc R U . . .
H10N H 0.9864 0.5888 -0.1816 0.151 Uiso 1 1 calc R U . . .
C102 C 0.9889(15) 0.613(3) -0.233(2) 0.16(2) Uiso 1 1 d . . . . .
H10O H 0.9717 0.5909 -0.2506 0.195 Uiso 1 1 calc R U . . .
H10P H 1.0052 0.6159 -0.2436 0.195 Uiso 1 1 calc R U . . .
N102 N 0.9756(12) 0.6706(19) -0.2288(15) 0.155(16) Uiso 1 1 d . . . . .
H10Q H 0.9571 0.6683 -0.2261 0.186 Uiso 1 1 calc R U . . .
H10R H 0.9730 0.6908 -0.2499 0.186 Uiso 1 1 calc R U . . .
N111 N 1.1258(11) 0.9012(15) 0.3173(14) 0.158(16) Uiso 1 1 d D U . . .
H11M H 1.1058 0.8895 0.3090 0.190 Uiso 1 1 calc R U . . .
H11N H 1.1388 0.8732 0.3243 0.190 Uiso 1 1 calc R U . . .
C111 C 1.1323(15) 0.934(2) 0.3503(14) 0.18(2) Uiso 1 1 d D U . . .
H11O H 1.1121 0.9459 0.3498 0.214 Uiso 1 1 calc R U . . .
H11P H 1.1420 0.9117 0.3738 0.214 Uiso 1 1 calc R U . . .
C112 C 1.1507(14) 0.976(2) 0.3552(12) 0.169(19) Uiso 1 1 d D U . . .
H11Q H 1.1725 0.9667 0.3725 0.202 Uiso 1 1 calc R U . . .
H11R H 1.1435 1.0037 0.3680 0.202 Uiso 1 1 calc R U . . .
N112 N 1.1494(11) 0.9945(15) 0.3163(13) 0.154(15) Uiso 1 1 d D U . . .
H11S H 1.1690 1.0027 0.3183 0.185 Uiso 1 1 calc R U . . .
H11T H 1.1373 1.0235 0.3087 0.185 Uiso 1 1 calc R U . . .
N121 N 0.6685(8) 0.4648(17) 1.3317(12) 0.140(14) Uiso 1 1 d D U . . .
H12E H 0.6787 0.4464 1.3195 0.167 Uiso 1 1 calc R U . . .
H12F H 0.6774 0.4969 1.3372 0.167 Uiso 1 1 calc R U . . .
C121 C 0.6724(8) 0.440(2) 1.3669(13) 0.156(17) Uiso 1 1 d D U . . .
H12G H 0.6819 0.4053 1.3668 0.187 Uiso 1 1 calc R U . . .
H12H H 0.6878 0.4599 1.3885 0.187 Uiso 1 1 calc R U . . .
C122 C 0.6475(7) 0.4315(16) 1.3761(8) 0.098(11) Uiso 1 1 d D U . . .
H12I H 0.6463 0.4596 1.3935 0.118 Uiso 1 1 calc R U . . .
H12J H 0.6503 0.3982 1.3904 0.118 Uiso 1 1 calc R U . . .
N122 N 0.6175(6) 0.4297(12) 1.3401(8) 0.094(8) Uiso 1 1 d D U . . .
H12K H 0.6017 0.4438 1.3455 0.112 Uiso 1 1 calc R U . . .
H12L H 0.6124 0.3962 1.3324 0.112 Uiso 1 1 calc R U . . .
N131 N 0.7370(8) 1.0137(14) -0.2082(10) 0.119(11) Uiso 1 1 d D U . . .
H13I H 0.7371 1.0092 -0.1840 0.143 Uiso 1 1 calc R U . . .
H13J H 0.7284 1.0452 -0.2177 0.143 Uiso 1 1 calc R U . . .
C131 C 0.7206(11) 0.9732(19) -0.2336(14) 0.154(17) Uiso 1 1 d D U . . .
H13K H 0.7261 0.9403 -0.2187 0.185 Uiso 1 1 calc R U . . .
H13L H 0.6980 0.9791 -0.2408 0.185 Uiso 1 1 calc R U . . .
C132 C 0.7248(9) 0.966(2) -0.2671(11) 0.136(15) Uiso 1 1 d D U . . .
H13M H 0.7128 0.9923 -0.2867 0.163 Uiso 1 1 calc R U . . .
H13N H 0.7175 0.9312 -0.2778 0.163 Uiso 1 1 calc R U . . .
N132 N 0.7594(9) 0.9716(18) -0.2579(12) 0.148(14) Uiso 1 1 d D U . . .
H13O H 0.7621 0.9900 -0.2772 0.177 Uiso 1 1 calc R U . . .
H13P H 0.7681 0.9396 -0.2566 0.177 Uiso 1 1 calc R U . . .
N141 N 0.8075(11) 0.746(3) 0.0665(16) 0.22(2) Uiso 1 1 d D U . . .
H14A H 0.8005 0.7789 0.0611 0.263 Uiso 1 1 calc R U . . .
H14B H 0.7950 0.7248 0.0469 0.263 Uiso 1 1 calc R U . . .
C141 C 0.8070(11) 0.730(2) 0.1027(17) 0.19(2) Uiso 1 1 d D U . . .
H14C H 0.8121 0.7598 0.1206 0.234 Uiso 1 1 calc R U . . .
H14D H 0.7854 0.7184 0.0982 0.234 Uiso 1 1 calc R U . . .
C142 C 0.8269(11) 0.690(2) 0.1206(17) 0.18(2) Uiso 1 1 d D U . . .
H14E H 0.8198 0.6577 0.1056 0.218 Uiso 1 1 calc R U . . .
H14F H 0.8276 0.6848 0.1472 0.218 Uiso 1 1 calc R U . . .
N142 N 0.8590(8) 0.7054(17) 0.1226(12) 0.137(13) Uiso 1 1 d D U . . .
H14G H 0.8711 0.6765 0.1263 0.164 Uiso 1 1 calc R U . . .
H14H H 0.8684 0.7274 0.1430 0.164 Uiso 1 1 calc R U . . .
N151 N 1.1407(12) 0.7154(18) 0.2546(13) 0.173(18) Uiso 1 1 d D U . . .
H15A H 1.1538 0.7376 0.2728 0.208 Uiso 1 1 calc R U . . .
H15B H 1.1222 0.7144 0.2577 0.208 Uiso 1 1 calc R U . . .
C151 C 1.1541(15) 0.665(2) 0.2598(12) 0.19(2) Uiso 1 1 d D U . . .
H15C H 1.1770 0.6683 0.2742 0.226 Uiso 1 1 calc R U . . .
H15D H 1.1461 0.6446 0.2764 0.226 Uiso 1 1 calc R U . . .
C152 C 1.1487(12) 0.6371(14) 0.2267(14) 0.141(15) Uiso 1 1 d D U . . .
H15E H 1.1270 0.6235 0.2158 0.169 Uiso 1 1 calc R U . . .
H15F H 1.1633 0.6074 0.2324 0.169 Uiso 1 1 calc R U . . .
N152 N 1.1537(11) 0.6738(17) 0.1979(11) 0.154(15) Uiso 1 1 d D U . . .
H15G H 1.1450 0.6605 0.1733 0.184 Uiso 1 1 calc R U . . .
H15H H 1.1745 0.6788 0.2043 0.184 Uiso 1 1 calc R U . . .
N161 N 0.9542(12) 0.5809(19) 0.1258(14) 0.169(17) Uiso 1 1 d D U . . .
H16I H 0.9630 0.6013 0.1473 0.202 Uiso 1 1 calc R U . . .
H16J H 0.9334 0.5782 0.1203 0.202 Uiso 1 1 calc R U . . .
C161 C 0.9679(16) 0.531(2) 0.1339(16) 0.20(2) Uiso 1 1 d D U . . .
H16K H 0.9800 0.5281 0.1624 0.242 Uiso 1 1 calc R U . . .
H16L H 0.9509 0.5049 0.1267 0.242 Uiso 1 1 calc R U . . .
C162 C 0.9869(11) 0.518(2) 0.1160(13) 0.149(17) Uiso 1 1 d D U . . .
H16M H 0.9874 0.4793 0.1138 0.179 Uiso 1 1 calc R U . . .
H16N H 1.0084 0.5296 0.1318 0.179 Uiso 1 1 calc R U . . .
N162 N 0.9756(10) 0.5416(16) 0.0757(11) 0.137(13) Uiso 1 1 d D U . . .
H16O H 0.9598 0.5222 0.0583 0.165 Uiso 1 1 calc R U . . .
H16P H 0.9915 0.5430 0.0674 0.165 Uiso 1 1 calc R U . . .
N171 N 0.9368(12) 0.548(2) -0.0782(15) 0.19(2) Uiso 1 1 d D U . . .
H17A H 0.9580 0.5491 -0.0687 0.229 Uiso 1 1 calc R U . . .
H17B H 0.9311 0.5302 -0.0608 0.229 Uiso 1 1 calc R U . . .
C171 C 0.9243(16) 0.523(3) -0.1154(19) 0.26(3) Uiso 1 1 d D U . . .
H17C H 0.9378 0.5320 -0.1294 0.318 Uiso 1 1 calc R U . . .
H17D H 0.9257 0.4849 -0.1113 0.318 Uiso 1 1 calc R U . . .
C172 C 0.8943(15) 0.535(2) -0.1389(19) 0.22(2) Uiso 1 1 d D U . . .
H17E H 0.8798 0.5143 -0.1313 0.265 Uiso 1 1 calc R U . . .
H17F H 0.8903 0.5266 -0.1664 0.265 Uiso 1 1 calc R U . . .
N172 N 0.8887(11) 0.592(2) -0.1353(15) 0.19(2) Uiso 1 1 d D U . . .
H17G H 0.8691 0.5970 -0.1362 0.224 Uiso 1 1 calc R U . . .
H17H H 0.8902 0.6097 -0.1557 0.224 Uiso 1 1 calc R U . . .
N181 N 0.8281(13) 0.973(3) 0.1656(18) 0.24(3) Uiso 1 1 d D U . . .
H18A H 0.8180 1.0025 0.1543 0.287 Uiso 1 1 calc R U . . .
H18B H 0.8176 0.9450 0.1512 0.287 Uiso 1 1 calc R U . . .
C181 C 0.8314(14) 0.969(3) 0.205(2) 0.25(3) Uiso 1 1 d D U . . .
H18C H 0.8394 1.0021 0.2184 0.304 Uiso 1 1 calc R U . . .
H18D H 0.8104 0.9630 0.2053 0.304 Uiso 1 1 calc R U . . .
C182 C 0.8506(14) 0.930(3) 0.2261(19) 0.24(3) Uiso 1 1 d D U . . .
H18E H 0.8548 0.9340 0.2542 0.292 Uiso 1 1 calc R U . . .
H18F H 0.8406 0.8958 0.2172 0.292 Uiso 1 1 calc R U . . .
N182 N 0.8809(10) 0.933(2) 0.2202(14) 0.166(17) Uiso 1 1 d D U . . .
H18G H 0.8877 0.9007 0.2182 0.199 Uiso 1 1 calc R U . . .
H18H H 0.8958 0.9491 0.2412 0.199 Uiso 1 1 calc R U . . .
N191 N 1.2120(10) 0.7316(15) 0.1002(14) 0.144(14) Uiso 1 1 d D U . . .
H19A H 1.2125 0.7129 0.1211 0.173 Uiso 1 1 calc R U . . .
H19B H 1.1975 0.7173 0.0782 0.173 Uiso 1 1 calc R U . . .
C191 C 1.2420(12) 0.731(2) 0.098(2) 0.22(2) Uiso 1 1 d D U . . .
H19C H 1.2580 0.7250 0.1252 0.268 Uiso 1 1 calc R U . . .
H19D H 1.2428 0.7001 0.0825 0.268 Uiso 1 1 calc R U . . .
C192 C 1.2499(16) 0.773(3) 0.083(2) 0.24(3) Uiso 1 1 d D U . . .
H19E H 1.2374 0.7753 0.0548 0.291 Uiso 1 1 calc R U . . .
H19F H 1.2723 0.7720 0.0878 0.291 Uiso 1 1 calc R U . . .
N192 N 1.2437(14) 0.8205(18) 0.103(2) 0.21(2) Uiso 1 1 d D U . . .
H19G H 1.2434 0.8498 0.0896 0.253 Uiso 1 1 calc R U . . .
H19H H 1.2588 0.8239 0.1278 0.253 Uiso 1 1 calc R U . . .
N201 N 0.7637(10) 0.7260(19) -0.0961(12) 0.155(15) Uiso 1 1 d D U . . .
H20A H 0.7639 0.7019 -0.0781 0.186 Uiso 1 1 calc R U . . .
H20B H 0.7576 0.7570 -0.0897 0.186 Uiso 1 1 calc R U . . .
C201 C 0.7433(9) 0.711(3) -0.1340(15) 0.19(2) Uiso 1 1 d D U . . .
H20C H 0.7253 0.6923 -0.1319 0.229 Uiso 1 1 calc R U . . .
H20D H 0.7350 0.7423 -0.1497 0.229 Uiso 1 1 calc R U . . .
C202 C 0.7551(11) 0.679(2) -0.1542(16) 0.18(2) Uiso 1 1 d D U . . .
H20E H 0.7409 0.6789 -0.1822 0.218 Uiso 1 1 calc R U . . .
H20F H 0.7574 0.6435 -0.1441 0.218 Uiso 1 1 calc R U . . .
N202 N 0.7865(9) 0.7008(17) -0.1495(12) 0.137(13) Uiso 1 1 d D U . . .
H20G H 0.7840 0.7251 -0.1682 0.164 Uiso 1 1 calc R U . . .
H20H H 0.7987 0.6747 -0.1523 0.164 Uiso 1 1 calc R U . . .
Si1X Si 0.4897(7) 1.1568(11) 0.5502(8) 0.250(13) Uiso 1 1 d D U . . .
C1X C 0.5126(6) 1.1039(10) 0.5853(10) 0.23(2) Uiso 1 1 d DG U . . .
C2X C 0.5447(7) 1.1111(10) 0.5981(10) 0.151(17) Uiso 1 1 d G U . . .
H2XA H 0.5527 1.1426 0.5923 0.181 Uiso 1 1 calc R U . . .
C3X C 0.5651(5) 1.0724(11) 0.6194(8) 0.113(12) Uiso 1 1 d G U . . .
H3XA H 0.5871 1.0774 0.6282 0.136 Uiso 1 1 calc R U . . .
C4X C 0.5535(5) 1.0264(10) 0.6280(7) 0.086(9) Uiso 1 1 d G U . . .
H4XA H 0.5675 1.0000 0.6425 0.103 Uiso 1 1 calc R U . . .
C5X C 0.5214(5) 1.0192(8) 0.6151(6) 0.176(18) Uiso 1 1 d G U . . .
C6X C 0.5010(5) 1.0579(9) 0.5938(7) 0.24(2) Uiso 1 1 d G U . . .
C7X C 0.4689(5) 1.0506(12) 0.5809(9) 0.19(2) Uiso 1 1 d G U . . .
H7XA H 0.4549 1.0771 0.5663 0.225 Uiso 1 1 calc R U . . .
C8X C 0.4572(5) 1.0046(13) 0.5894(9) 0.095(10) Uiso 1 1 d G U . . .
H8XA H 0.4353 0.9997 0.5807 0.114 Uiso 1 1 calc R U . . .
C9X C 0.4777(7) 0.9659(11) 0.6108(10) 0.20(2) Uiso 1 1 d G U . . .
H9XA H 0.4697 0.9345 0.6166 0.241 Uiso 1 1 calc R U . . .
C10X C 0.5098(6) 0.9732(9) 0.6236(9) 0.21(2) Uiso 1 1 d G U . . .
H10I H 0.5237 0.9467 0.6382 0.253 Uiso 1 1 calc R U . . .
O11X O 0.4519(11) 1.175(2) 0.5542(14) 0.21(2) Uiso 1 1 d D U . . .
O12X O 0.5119(12) 1.219(2) 0.5679(15) 0.22(2) Uiso 1 1 d D U . . .
O13X O 0.4774(13) 1.166(3) 0.4958(15) 0.30(3) Uiso 1 1 d D U . . .
Si1Y Si 0.0933(8) 0.0820(14) 0.0639(15) 0.317(18) Uiso 1 1 d D U . . .
C1Y C 0.0862(11) 0.0575(18) 0.0111(17) 0.28(3) Uiso 1 1 d DG U . . .
C2Y C 0.0821(12) 0.0956(17) -0.017(2) 0.28(3) Uiso 1 1 d G U . . .
H2YA H 0.0846 0.1312 -0.0095 0.340 Uiso 1 1 calc R U . . .
C3Y C 0.0745(13) 0.082(2) -0.056(2) 0.28(3) Uiso 1 1 d G U . . .
H3YA H 0.0717 0.1078 -0.0747 0.340 Uiso 1 1 calc R U . . .
C4Y C 0.0709(13) 0.030(3) -0.0663(14) 0.28(3) Uiso 1 1 d G U . . .
H4YA H 0.0657 0.0201 -0.0928 0.342 Uiso 1 1 calc R U . . .
C5Y C 0.0749(9) -0.009(2) -0.0383(12) 0.28(3) Uiso 1 1 d G U . . .
C6Y C 0.0826(7) 0.0054(17) 0.0004(12) 0.26(3) Uiso 1 1 d G U . . .
C7Y C 0.0866(10) -0.033(2) 0.0284(13) 0.20(2) Uiso 1 1 d G U . . .
H7YA H 0.0918 -0.0232 0.0548 0.244 Uiso 1 1 calc R U . . .
C8Y C 0.0830(11) -0.0848(19) 0.0176(19) 0.23(3) Uiso 1 1 d G U . . .
H8YA H 0.0858 -0.1109 0.0367 0.276 Uiso 1 1 calc R U . . .
C9Y C 0.0754(12) -0.0988(17) -0.021(2) 0.28(3) Uiso 1 1 d G U . . .
H9YA H 0.0729 -0.1344 -0.0284 0.337 Uiso 1 1 calc R U . . .
C10Y C 0.0713(13) -0.061(2) -0.0491(16) 0.26(3) Uiso 1 1 d G U . . .
H10J H 0.0661 -0.0702 -0.0755 0.312 Uiso 1 1 calc R U . . .
O11Y O 0.0625(18) 0.070(3) 0.080(2) 0.37(4) Uiso 1 1 d D U . . .
O12Y O 0.1270(15) 0.056(3) 0.1028(18) 0.30(3) Uiso 1 1 d D U . . .
O13Y O 0.0990(16) 0.151(2) 0.071(2) 0.33(4) Uiso 1 1 d D U . . .
Si1Z Si 0.4014(4) 0.9228(6) 0.4701(5) 0.134(5) Uiso 1 1 d D U . . .
O11Z O 0.3773(9) 0.9621(14) 0.4769(14) 0.187(17) Uiso 1 1 d D U . . .
O12Z O 0.3830(7) 0.8701(12) 0.4511(10) 0.135(10) Uiso 1 1 d D U . . .
O13Z O 0.4142(14) 0.9486(15) 0.4401(16) 0.26(3) Uiso 1 1 d D U . . .
N1N N 0.2904(6) 0.8677(10) 0.4459(7) 0.063(6) Uiso 1 1 d . . . . .
O2N O 0.3144(5) 0.8792(9) 0.4511(6) 0.077(6) Uiso 1 1 d . . . . .
O3N O 0.2691(9) 0.8939(15) 0.4511(11) 0.148(12) Uiso 1 1 d . . . . .
O4N O 0.2772(8) 0.8230(15) 0.4260(11) 0.140(11) Uiso 1 1 d . . . . .
N5N N 0.9341(9) 0.7704(15) 0.6890(11) 0.17(3) Uiso 0.5 1 d D U P A 1
O6N O 0.9582(9) 0.7429(17) 0.7050(14) 0.101(15) Uiso 0.5 1 d D U P A 1
O7N O 0.9357(10) 0.8114(15) 0.6718(14) 0.096(14) Uiso 0.5 1 d D U P A 1
O8N O 0.9086(9) 0.757(2) 0.6901(16) 0.116(17) Uiso 0.5 1 d D U P A 1
N73N N 0.8598(10) 0.8431(16) 0.1300(12) 0.15(3) Uiso 0.5 1 d D U P B 2
O74N O 0.8729(9) 0.8680(16) 0.1120(12) 0.077(11) Uiso 0.5 1 d D U P B 2
O75N O 0.8304(10) 0.845(3) 0.118(2) 0.15(2) Uiso 0.5 1 d D U P B 2
O76N O 0.8755(14) 0.816(3) 0.1595(17) 0.16(3) Uiso 0.5 1 d D U P B 2
O101 O 0.9974(16) 0.795(3) 0.696(2) 0.13(2) Uiso 0.5 1 d . . P C 2
N9N N 0.9603(10) 0.8601(17) 0.3606(12) 0.36(4) Uiso 1 1 d D U . . .
O10N O 0.9643(11) 0.8135(15) 0.3720(15) 0.198(18) Uiso 1 1 d D U . . .
O11N O 0.9785(13) 0.8948(17) 0.3807(17) 0.23(2) Uiso 1 1 d D U . . .
O12N O 0.9379(17) 0.871(3) 0.3290(18) 0.36(4) Uiso 1 1 d D U . . .
N13N N 0.3256(14) 0.1743(16) 0.3247(19) 0.176(19) Uiso 1 1 d . . . . .
O14N O 0.3432(7) 0.1761(11) 0.3588(9) 0.105(8) Uiso 1 1 d . . . . .
O15N O 0.3372(8) 0.1989(14) 0.3014(11) 0.136(11) Uiso 1 1 d . . . . .
O16N O 0.3007(9) 0.1565(14) 0.3083(11) 0.135(11) Uiso 1 1 d . . . . .
N17N N 0.5348(5) 0.3571(9) 0.4015(7) 0.121(11) Uiso 1 1 d D U . . .
O18N O 0.5335(5) 0.3119(7) 0.4127(6) 0.080(6) Uiso 1 1 d D U . . .
O19N O 0.5561(7) 0.3689(12) 0.3896(11) 0.152(12) Uiso 1 1 d D U . . .
O20N O 0.5140(6) 0.3887(9) 0.3989(8) 0.112(8) Uiso 1 1 d D U . . .
N25N N 0.5876(4) 0.2467(7) 0.5823(5) 0.046(5) Uiso 1 1 d D U . . .
O26N O 0.6023(5) 0.2880(7) 0.5975(7) 0.094(7) Uiso 1 1 d D U . . .
O27N O 0.5597(5) 0.2504(12) 0.5597(9) 0.145(11) Uiso 1 1 d D U . . .
O28N O 0.6009(6) 0.2037(8) 0.5948(9) 0.137(11) Uiso 1 1 d D U . . .
N29N N 0.4486(8) 0.3305(14) 0.5941(10) 0.100(9) Uiso 1 1 d . . . . .
O30N O 0.4250(7) 0.3268(12) 0.6004(9) 0.121(9) Uiso 1 1 d . . . . .
O31N O 0.4585(4) 0.2879(7) 0.5831(5) 0.061(5) Uiso 1 1 d . . . . .
O32N O 0.4643(7) 0.3674(12) 0.6005(8) 0.110(8) Uiso 1 1 d . . . . .
N33N N 0.2500(9) 0.9971(18) 0.1080(13) 0.102(18) Uiso 0.5 1 d D U P D 1
O34N O 0.2579(15) 0.957(2) 0.1288(16) 0.14(2) Uiso 0.5 1 d D U P D 1
O35N O 0.2510(19) 1.0404(19) 0.1243(19) 0.17(3) Uiso 0.5 1 d D U P D 1
O36N O 0.2406(18) 0.994(3) 0.0715(13) 0.16(3) Uiso 0.5 1 d D U P D 1
O102 O 0.246(2) 0.406(4) 0.607(3) 0.18(3) Uiso 0.5 1 d . . P E 2
N37N N 0.4374(8) -0.0036(14) 0.7135(9) 0.183(19) Uiso 1 1 d D U . . .
O38N O 0.4312(6) -0.0023(10) 0.6773(7) 0.098(7) Uiso 1 1 d D U . . .
O39N O 0.4334(19) 0.036(2) 0.7305(14) 0.33(4) Uiso 1 1 d D U . . .
O40N O 0.4479(12) -0.0444(18) 0.7321(11) 0.22(2) Uiso 1 1 d D U . . .
N41N N 0.1262(9) 0.5944(16) 0.6473(11) 0.13(2) Uiso 0.5 1 d D U P F 1
O42N O 0.1504(9) 0.6069(17) 0.6765(11) 0.085(12) Uiso 0.5 1 d D U P F 1
O43N O 0.1145(13) 0.627(2) 0.6201(14) 0.14(2) Uiso 0.5 1 d D U P F 1
O44N O 0.1144(13) 0.5506(18) 0.6464(17) 0.14(2) Uiso 0.5 1 d D U P F 1
N89N N 0.9885(9) 0.1658(15) 0.9391(11) 0.069(13) Uiso 0.5 1 d D U P G 1
O90N O 0.9607(9) 0.175(3) 0.917(2) 0.18(3) Uiso 0.5 1 d D U P G 1
O91N O 1.0097(9) 0.1987(17) 0.9433(14) 0.094(14) Uiso 0.5 1 d D U P G 1
O92N O 0.9960(18) 0.123(2) 0.956(3) 0.27(5) Uiso 0.5 1 d D U P G 1
O103 O 0.0399(19) 0.488(3) 0.634(2) 0.16(3) Uiso 0.5 1 d . . P H 1
O104 O 0.023(2) 0.559(4) 0.584(3) 0.18(3) Uiso 0.5 1 d . . P I 2
N45N N 0.5590(6) 0.2671(11) 0.7565(8) 0.075(7) Uiso 1 1 d . U . . .
O46N O 0.5357(6) 0.2433(10) 0.7426(7) 0.092(7) Uiso 1 1 d . U . . .
O47N O 0.5667(8) 0.3094(13) 0.7396(10) 0.126(10) Uiso 1 1 d . U . . .
O48N O 0.5750(10) 0.2608(18) 0.7920(13) 0.171(15) Uiso 1 1 d . U . . .
N49N N 0.2133(8) 0.1316(13) 0.1549(10) 0.147(15) Uiso 1 1 d D U . . .
O50N O 0.1847(7) 0.1168(14) 0.1344(10) 0.155(13) Uiso 1 1 d D U . . .
O51N O 0.2283(8) 0.1030(14) 0.1842(10) 0.162(14) Uiso 1 1 d D . . . .
O52N O 0.2189(10) 0.1793(12) 0.1571(14) 0.20(2) Uiso 1 1 d D . . . .
N53N N 0.5036(11) 0.5519(19) 0.5011(16) 0.100(13) Uiso 0.7 1 d . . P J 1
O54N O 0.5284(10) 0.5612(17) 0.4873(12) 0.111(12) Uiso 0.7 1 d . . P J 1
O55N O 0.5075(8) 0.5545(14) 0.5320(11) 0.092(10) Uiso 0.7 1 d . . P J 1
O56N O 0.4797(11) 0.5311(19) 0.4731(15) 0.130(15) Uiso 0.7 1 d . . P J 1
N53M N 0.5491(13) 0.586(2) 0.5657(17) 0.20(4) Uiso 0.3 1 d D U P K 2
O54M O 0.5506(14) 0.573(3) 0.5341(17) 0.073(18) Uiso 0.3 1 d D U P K 2
O55M O 0.5252(16) 0.576(3) 0.572(2) 0.09(2) Uiso 0.3 1 d D U P K 2
O56M O 0.572(2) 0.610(6) 0.591(3) 0.21(5) Uiso 0.3 1 d D U P K 2
N57N N 0.4329(12) 0.2867(17) 0.2034(13) 0.126(12) Uiso 1 1 d . . . . .
O57N O 0.4080(11) 0.2969(17) 0.1941(13) 0.120(12) Uiso 0.75 1 d . . P L .
O58N O 0.4310(12) 0.249(2) 0.1770(16) 0.151(17) Uiso 0.75 1 d . . P L .
O59N O 0.4598(13) 0.290(2) 0.2206(15) 0.142(15) Uiso 0.75 1 d . . P L 1
O60N O 0.4379(12) 0.346(2) 0.2233(15) 0.149(16) Uiso 0.75 1 d . . P L 2
N61N N 0.6394(6) 0.3883(10) 0.6211(8) 0.125(12) Uiso 1 1 d D U . . .
O62N O 0.6284(9) 0.3880(19) 0.6467(10) 0.206(19) Uiso 1 1 d D U . . .
O63N O 0.6238(7) 0.4072(13) 0.5878(8) 0.141(11) Uiso 1 1 d D U . . .
O64N O 0.6655(6) 0.3680(12) 0.6278(9) 0.126(10) Uiso 1 1 d D U . . .
N65N N 0.0507(8) 0.6704(13) 0.1438(10) 0.175(18) Uiso 1 1 d D U . . .
O66N O 0.0399(8) 0.7086(14) 0.1214(10) 0.155(13) Uiso 1 1 d D U . . .
O67N O 0.0758(9) 0.6744(17) 0.1733(11) 0.177(15) Uiso 1 1 d D U . . .
O68N O 0.0360(14) 0.6278(16) 0.1361(19) 0.33(4) Uiso 1 1 d D U . . .
N69N N 0.8652(10) 0.8878(16) 0.4949(14) 0.31(3) Uiso 1 1 d D U . . .
O70N O 0.8608(17) 0.900(3) 0.4605(12) 0.33(4) Uiso 1 1 d D U . . .
O71N O 0.8891(10) 0.9036(17) 0.5229(12) 0.171(15) Uiso 1 1 d D U . . .
O72N O 0.8455(15) 0.861(3) 0.502(2) 0.37(4) Uiso 1 1 d D U . . .
N81N N 0.0022(13) 0.566(2) 0.0009(17) 0.20(3) Uiso 0.5 1 d D U P . .
O82N O 0.0035(16) 0.585(3) -0.0296(19) 0.16(2) Uiso 0.5 1 d D U P . .
O83N O 0.0237(19) 0.576(4) 0.0338(18) 0.23(4) Uiso 0.5 1 d D U P . .
O84N O -0.0203(16) 0.538(3) -0.001(2) 0.16(3) Uiso 0.5 1 d D U P . .
N85N N 0.8537(11) 0.6874(19) 0.7952(13) 0.15(3) Uiso 0.5 1 d D U P M 1
O86N O 0.8755(13) 0.656(2) 0.7993(19) 0.13(2) Uiso 0.5 1 d D U P M 1
O87N O 0.8365(17) 0.680(3) 0.813(2) 0.18(3) Uiso 0.5 1 d D U P M 1
O88N O 0.8491(15) 0.726(2) 0.7726(19) 0.15(2) Uiso 0.5 1 d D U P M 1
O105 O 0.9076(17) 0.673(3) 0.748(2) 0.14(2) Uiso 0.5 1 d . . P N 2
O1 O 0.6277(7) 0.1390(12) 0.7402(9) 0.122(9) Uiso 1 1 d . . . . .
O2 O 0.2269(9) 0.9770(16) 0.7154(12) 0.151(13) Uiso 1 1 d . . . . .
O3 O 0.4100(7) 0.0936(13) 0.4277(10) 0.125(10) Uiso 1 1 d . . . . .
O4 O 0.6058(10) 0.3993(17) 0.7259(12) 0.158(13) Uiso 1 1 d . . . . .
O5 O 0.8229(11) 0.595(2) 0.8636(15) 0.191(17) Uiso 1 1 d . . . . .
O6 O 0.4893(11) 0.3975(19) 0.6965(14) 0.180(16) Uiso 1 1 d . . . . .
O7 O 0.4836(7) 0.2049(13) 0.1843(10) 0.123(9) Uiso 1 1 d . . . . .
O8 O 0.0948(17) 0.620(3) 0.104(2) 0.26(3) Uiso 1 1 d . . . . .
O9 O 0.7282(12) 0.302(2) 0.7126(15) 0.194(18) Uiso 1 1 d . . . . .
O10 O 0.4768(10) 0.8192(17) 0.5449(13) 0.168(14) Uiso 1 1 d . . . . .
O11 O 0.6266(7) 0.3293(12) 0.4266(9) 0.114(9) Uiso 1 1 d . . . . .
O12 O 0.1796(12) 0.286(2) 0.3110(16) 0.205(19) Uiso 1 1 d . . . . .
O13 O 0.6942(17) -0.101(3) 0.825(2) 0.27(3) Uiso 1 1 d . . . . .
O14 O 0.6970(17) -0.027(3) 0.951(2) 0.27(3) Uiso 1 1 d . . . . .
O15 O 0.235(3) 0.944(4) 0.810(3) 0.38(5) Uiso 1 1 d . . . . .
O16 O 0.4379(18) 0.438(3) 0.640(2) 0.28(3) Uiso 1 1 d . . . . .
O17 O 0.5700(11) 0.0471(18) 0.8581(14) 0.181(16) Uiso 1 1 d . . . . .
O18 O 0.672(2) 0.402(4) 0.535(3) 0.32(4) Uiso 1 1 d . . . . .
O19 O 0.3509(11) 0.320(2) 0.3770(15) 0.187(17) Uiso 1 1 d . . . . .
O20 O 1.0609(17) 0.593(3) -0.085(2) 0.27(3) Uiso 1 1 d . . . . .
O106 O 0.286(2) 0.994(4) 0.958(3) 0.17(3) Uiso 0.5 1 d . . P . .
O107 O 0.1005(18) 0.847(3) 0.787(2) 0.15(3) Uiso 0.5 1 d . . P O 1
O108 O 0.096(2) 0.827(3) 0.815(3) 0.16(3) Uiso 0.5 1 d . . P P 2
O109 O 0.0649(12) 0.4988(19) 0.7469(15) 0.092(14) Uiso 0.5 1 d . . P Q 1
O110 O 0.0541(13) 0.515(2) 0.7764(17) 0.110(16) Uiso 0.5 1 d . . P R 2
O111 O 0.3428(18) 0.334(3) 0.464(2) 0.15(2) Uiso 0.5 1 d . . P . .
O112 O 0.722(3) 0.400(5) 0.829(4) 0.24(5) Uiso 0.5 1 d . . P S 1
O113 O 0.313(2) -0.070(4) 0.607(3) 0.18(3) Uiso 0.5 1 d . . P T 1
O114 O 0.682(2) 0.332(4) 0.896(3) 0.17(3) Uiso 0.5 1 d . . P U 1
O115 O 0.6912(14) 0.204(2) 0.4811(18) 0.119(18) Uiso 0.5 1 d . . P V 1
O116 O 0.7301(15) 0.273(3) 0.509(2) 0.13(2) Uiso 0.5 1 d . . P W 2
O117 O 0.3553(9) 0.2895(15) 0.7153(11) 0.064(10) Uiso 0.5 1 d . . P X 1
O118 O 0.3812(14) 0.315(2) 0.7206(18) 0.115(18) Uiso 0.5 1 d . . P Y 2
O119 O 0.342(2) 0.315(3) 0.732(3) 0.16(3) Uiso 0.5 1 d . . P Z 2
O120 O 0.5867(16) 0.490(3) 0.560(2) 0.13(2) Uiso 0.5 1 d . . P A 1
O121 O 0.5905(16) 0.488(3) 0.618(2) 0.13(2) Uiso 0.5 1 d . . P B 2
O122 O 0.3911(14) 0.919(3) 0.6949(18) 0.119(18) Uiso 0.5 1 d . . P . .
O123 O 0.2872(11) 0.8675(18) 0.0462(14) 0.085(13) Uiso 0.5 1 d . . P C 1
O124 O 0.301(2) 0.918(4) 0.021(3) 0.19(3) Uiso 0.5 1 d . . P D 2
O125 O 0.1954(17) 0.809(3) 0.238(2) 0.14(2) Uiso 0.5 1 d . . P E 1
O126 O 0.219(2) 0.735(4) 0.224(3) 0.17(3) Uiso 0.5 1 d . . P F 2
O127 O 0.2226(16) 0.851(3) 0.226(2) 0.14(2) Uiso 0.5 1 d . . P G 2
O128 O 0.6326(8) 0.9448(15) 0.8529(11) 0.062(9) Uiso 0.5 1 d . . P H 1
O129 O 0.4244(15) 0.349(3) 0.7275(19) 0.124(19) Uiso 0.5 1 d . . P I 2
O130 O 0.3384(16) 0.189(3) 0.653(2) 0.14(2) Uiso 0.5 1 d . . P . .
O131 O -0.003(5) -0.096(9) -0.098(7) 0.37(10) Uiso 0.5 1 d . . P . .
O132 O 0.682(2) 0.095(4) 0.782(3) 0.19(4) Uiso 0.5 1 d . . P . .
O133 O 0.3759(12) 0.404(2) 0.5326(16) 0.102(15) Uiso 0.5 1 d . . P J 1
O134 O 0.4144(12) 0.376(2) 0.5136(15) 0.095(14) Uiso 0.5 1 d . . P K 2
O135 O 0.7333(18) 0.160(3) 0.736(2) 0.15(2) Uiso 0.5 1 d . . P L 1
O136 O 0.7221(13) 0.094(2) 0.7044(17) 0.113(17) Uiso 0.5 1 d . . P M 2
O137 O 0.8851(16) 0.607(3) 0.111(2) 0.13(2) Uiso 0.5 1 d . . P N 1
O138 O 0.8504(17) -0.046(3) 0.565(2) 0.14(2) Uiso 0.5 1 d . . P O 2
O139 O 0.925(2) 0.445(3) 0.803(3) 0.17(3) Uiso 0.5 1 d . . P P 1
O140 O 0.9368(17) 0.971(3) 0.291(2) 0.14(2) Uiso 0.5 1 d . . P Q 2
O141 O 0.2781(19) 0.023(3) 0.594(2) 0.15(2) Uiso 0.5 1 d . . P R 1
O142 O 0.3000(13) 0.109(2) 0.6142(18) 0.111(17) Uiso 0.5 1 d . . P S 2
N1M N 0.2367(8) 0.0491(15) 0.3645(11) 0.092(16) Uiso 0.5 1 d D U P T 1
O2M O 0.2339(10) 0.0912(15) 0.3796(12) 0.087(13) Uiso 0.5 1 d D U P T 1
O3M O 0.2242(17) 0.0083(17) 0.370(2) 0.16(3) Uiso 0.5 1 d D U P T 1
O4M O 0.2521(13) 0.047(2) 0.3433(16) 0.13(2) Uiso 0.5 1 d D U P T 1
N25M N 0.2357(10) 0.2317(18) 0.2262(15) 0.21(4) Uiso 0.5 1 d D U P U 1
O26M O 0.2452(15) 0.2779(15) 0.229(2) 0.14(2) Uiso 0.5 1 d D U P U 1
O27M O 0.2071(9) 0.222(3) 0.215(4) 0.28(5) Uiso 0.5 1 d D U P U 1
O28M O 0.2552(9) 0.1949(14) 0.2346(12) 0.069(10) Uiso 0.5 1 d D U P U 1
N17M N 0.1933(11) 0.122(2) 0.2846(16) 0.15(3) Uiso 0.5 1 d D U P V 2
O18M O 0.2107(12) 0.126(2) 0.2664(13) 0.098(14) Uiso 0.5 1 d D U P V 2
O19M O 0.1648(12) 0.111(6) 0.267(3) 0.33(6) Uiso 0.5 1 d D U P V 2
O20M O 0.2043(17) 0.127(3) 0.3214(16) 0.16(2) Uiso 0.5 1 d D U P V 2
N5M N 0.1656(18) 0.779(3) 0.996(3) 0.22(3) Uiso 1 1 d . . . . .
O6M O 0.1678(12) 0.823(2) 1.0171(15) 0.189(17) Uiso 1 1 d . . . . .
O7M O 0.1665(18) 0.747(4) 1.032(2) 0.29(3) Uiso 1 1 d . . . . .
O8M O 0.1565(17) 0.794(3) 0.964(2) 0.26(3) Uiso 1 1 d . . . . .
N9M N 0.4034(9) 0.3819(15) 0.3208(12) 0.073(13) Uiso 0.5 1 d D U P W 1
O10M O 0.4288(11) 0.402(3) 0.3417(17) 0.14(2) Uiso 0.5 1 d D U P W 1
O11M O 0.4004(16) 0.357(3) 0.2909(17) 0.18(3) Uiso 0.5 1 d D U P W 1
O12M O 0.3803(13) 0.386(3) 0.330(2) 0.19(3) Uiso 0.5 1 d D U P W 1
O143 O 0.3439(18) 0.048(3) 0.810(2) 0.15(2) Uiso 0.5 1 d . . P X 2
N13M N 0.2847(9) 0.1603(15) 0.5228(11) 0.087(15) Uiso 0.5 1 d D U P Y 1
O14M O 0.3058(12) 0.179(2) 0.5517(12) 0.13(2) Uiso 0.5 1 d D U P Y 1
O15M O 0.2761(10) 0.1822(18) 0.4897(11) 0.093(13) Uiso 0.5 1 d D U P Y 1
O16M O 0.2704(17) 0.120(2) 0.5257(19) 0.19(3) Uiso 0.5 1 d D U P Y 1
O144 O 0.2160(14) 0.194(2) 0.5131(18) 0.113(17) Uiso 0.5 1 d . . P Z 1
O145 O 0.2289(18) 0.122(3) 0.462(2) 0.15(2) Uiso 0.5 1 d . . P A 2
O146 O 0.2655(17) 0.258(3) 0.465(2) 0.15(2) Uiso 0.5 1 d . . P B 2
N21M N 0.3723(7) 0.0976(12) 0.5204(10) 0.154(15) Uiso 1 1 d D U . . .
O22M O 0.3479(8) 0.1158(14) 0.5235(11) 0.151(12) Uiso 1 1 d D U . . .
O23M O 0.3692(9) 0.0634(15) 0.4955(12) 0.178(16) Uiso 1 1 d D U . . .
O24M O 0.3985(8) 0.115(2) 0.5424(17) 0.30(3) Uiso 1 1 d D U . . .
N29M N 0.0621(10) 0.7199(16) 0.7703(12) 0.106(19) Uiso 0.5 1 d D U P . .
O30M O 0.0774(13) 0.687(2) 0.7961(17) 0.14(2) Uiso 0.5 1 d D U P . .
O31M O 0.0765(13) 0.748(2) 0.7553(18) 0.14(2) Uiso 0.5 1 d D U P . .
O32M O 0.0335(10) 0.724(3) 0.7599(19) 0.14(2) Uiso 0.5 1 d D U P . .

loop_
_atom_site_aniso_label
_atom_site_aniso_U_11
_atom_site_aniso_U_22
_atom_site_aniso_U_33
_atom_site_aniso_U_23
_atom_site_aniso_U_13
_atom_site_aniso_U_12
Pd1 0.0842(16) 0.0625(13) 0.0347(11) -0.0097(9) 0.0267(10) -0.0064(12)
Pd2 0.0998(18) 0.0441(12) 0.0585(13) 0.0050(10) 0.0352(13) 0.0094(12)
Pd3 0.130(2) 0.0474(13) 0.0386(12) 0.0039(9) 0.0274(13) -0.0112(14)
Pd4 0.0698(15) 0.107(2) 0.0470(13) -0.0097(12) 0.0202(11) -0.0269(14)
Pd5 0.0759(16) 0.0799(16) 0.0445(12) 0.0169(11) 0.0194(11) 0.0082(13)
Pd6 0.0833(16) 0.0941(18) 0.0375(11) -0.0038(11) 0.0348(11) -0.0043(14)
Pd7 0.0778(16) 0.114(2) 0.0445(13) -0.0105(13) 0.0271(12) -0.0113(15)
Pd8 0.0825(17) 0.102(2) 0.0496(14) 0.0028(13) 0.0213(12) 0.0155(15)
Pd9 0.0807(16) 0.111(2) 0.0391(12) -0.0153(12) 0.0284(11) -0.0388(15)
Pd10 0.128(3) 0.244(6) 0.072(2) -0.012(3) 0.028(2) 0.007(3)
Pd11 0.108(3) 0.299(7) 0.0517(19) -0.001(3) 0.0080(17) 0.024(3)
Pd12 0.0906(19) 0.156(3) 0.0377(12) -0.0164(14) 0.0300(12) -0.0537(19)
Pd13 0.079(2) 0.342(8) 0.068(2) 0.009(3) -0.0076(17) 0.021(3)
Pd14 0.141(4) 0.249(7) 0.111(3) -0.013(4) 0.051(3) 0.006(4)
Pd15 0.163(4) 0.299(8) 0.084(3) 0.058(4) 0.044(3) 0.083(5)
Pd16 0.199(5) 0.201(6) 0.126(4) 0.004(3) 0.089(4) 0.007(4)
Pd17 0.189(5) 0.231(7) 0.116(3) -0.030(4) 0.054(3) -0.040(4)
Pd18 0.126(3) 0.253(6) 0.073(2) 0.019(3) 0.022(2) 0.027(3)
Pd19 0.109(3) 0.311(8) 0.088(3) 0.051(3) 0.015(2) 0.035(4)
Pd20 0.128(3) 0.275(8) 0.096(3) -0.019(3) 0.031(2) -0.059(4)

loop_
_atom_type_symbol
_atom_type_description
_atom_type_scat_dispersion_real
_atom_type_scat_dispersion_imag
_atom_type_scat_source
C C 0.0033 0.0016 'International Tables Vol C Tables 4.2.6.8 and 6.1.1.4'
H H 0.0000 0.0000 'International Tables Vol C Tables 4.2.6.8 and 6.1.1.4'
N N 0.0061 0.0033 'International Tables Vol C Tables 4.2.6.8 and 6.1.1.4'
O O 0.0106 0.0060 'International Tables Vol C Tables 4.2.6.8 and 6.1.1.4'
Pd Pd -0.9988 1.0072 'International Tables Vol C Tables 4.2.6.8 and 6.1.1.4'
Si Si 0.0817 0.0704 'International Tables Vol C Tables 4.2.6.8 and 6.1.1.4'

loop_
_geom_angle_atom_site_label_1
_geom_angle_atom_site_label_2
_geom_angle_atom_site_label_3
_geom_angle
_geom_angle_site_symmetry_1
_geom_angle_site_symmetry_3
N11 Pd1 N1D 173.5(9) . .
N11 Pd1 N1A 91.4(8) . .
N1D Pd1 N1A 94.3(8) . .
N11 Pd1 N12 83.5(8) . .
N1D Pd1 N12 90.8(9) . .
N1A Pd1 N12 175.0(8) . .
N22 Pd2 N21 87.1(11) . .
N22 Pd2 N2D 89.7(9) . .
N21 Pd2 N2D 176.3(12) . .
N22 Pd2 N5A 176.9(9) . .
N21 Pd2 N5A 90.6(11) . .
N2D Pd2 N5A 92.6(9) . .
N31 Pd3 N5C 93.3(12) . .
N31 Pd3 N3D 172.8(12) . .
N5C Pd3 N3D 90.2(10) . .
N31 Pd3 N32 83.9(12) . .
N5C Pd3 N32 173.5(11) . .
N3D Pd3 N32 92.0(10) . .
N42 Pd4 N41 83.5(14) . .
N42 Pd4 N4D 176.4(12) . .
N41 Pd4 N4D 92.9(13) . .
N42 Pd4 N4B 90.7(12) . 3_667
N41 Pd4 N4B 173.8(13) . 3_667
N4D Pd4 N4B 92.8(10) . 3_667
N52 Pd5 N51 79.6(13) . .
N52 Pd5 N4C 94.9(13) . .
N51 Pd5 N4C 174.3(10) . .
N52 Pd5 N2B 173.4(14) . .
N51 Pd5 N2B 94.9(10) . .
N4C Pd5 N2B 90.5(9) . .
N2A Pd6 N62 89.7(11) 3_667 .
N2A Pd6 N61 170.3(10) 3_667 .
N62 Pd6 N61 82.6(11) . .
N2A Pd6 N2C 93.9(9) 3_667 .
N62 Pd6 N2C 176.3(11) . .
N61 Pd6 N2C 93.8(10) . .
N72 Pd7 N5B 92.3(14) . .
N72 Pd7 N71 85.9(15) . .
N5B Pd7 N71 177.0(12) . .
N72 Pd7 N3A 174.5(14) . .
N5B Pd7 N3A 91.0(9) . .
N71 Pd7 N3A 91.0(11) . .
N82 Pd8 N3B 90.8(11) . .
N82 Pd8 N81 82.1(11) . .
N3B Pd8 N81 172.3(12) . .
N82 Pd8 N4A 176.2(11) . .
N3B Pd8 N4A 92.2(9) . .
N81 Pd8 N4A 94.7(11) . .
N3C Pd9 N5D 91.4(10) . .
N3C Pd9 N92 91.3(12) . .
N5D Pd9 N92 177.3(13) . .
N3C Pd9 N91 175.9(10) . .
N5D Pd9 N91 92.7(11) . .
N92 Pd9 N91 84.6(13) . .
N101 Pd10 N1F 100.3(18) . .
N101 Pd10 N1G 171.9(19) . .
N1F Pd10 N1G 85.8(13) . .
N101 Pd10 N102 84(2) . .
N1F Pd10 N102 175.0(18) . .
N1G Pd10 N102 89.9(16) . .
N111 Pd11 N112 84.8(14) . .
N111 Pd11 N2E 98.2(17) . .
N112 Pd11 N2E 171.0(18) . .
N111 Pd11 N2G 171.3(15) . 3_775
N112 Pd11 N2G 87.2(14) . 3_775
N2E Pd11 N2G 90.2(14) . 3_775
N121 Pd12 N1C 177.9(12) . .
N121 Pd12 N1B 97.6(11) . .
N1C Pd12 N1B 84.5(9) . .
N121 Pd12 N122 81.6(10) . .
N1C Pd12 N122 96.4(10) . .
N1B Pd12 N122 178.3(11) . .
N132 Pd13 N3G 90.1(13) . .
N132 Pd13 N131 84.3(11) . .
N3G Pd13 N131 173.1(13) . .
N132 Pd13 N5H 176.1(16) . .
N3G Pd13 N5H 91.4(11) . .
N131 Pd13 N5H 94.0(12) . .
N142 Pd14 N141 81.2(14) . .
N142 Pd14 N4E 91.4(14) . .
N141 Pd14 N4E 172.4(17) . .
N142 Pd14 N2H 169.0(14) . .
N141 Pd14 N2H 88.7(15) . .
N4E Pd14 N2H 98.5(13) . .
N152 Pd15 N5F 89.4(14) . .
N152 Pd15 N151 83.7(14) . .
N5F Pd15 N151 171.8(16) . .
N152 Pd15 N3E 177.3(18) . .
N5F Pd15 N3E 92.7(15) . .
N151 Pd15 N3E 94.4(17) . .
N5E Pd16 N161 97.1(15) . .
N5E Pd16 N162 175.6(16) . .
N161 Pd16 N162 80.6(13) . .
N5E Pd16 N3F 91.2(16) . .
N161 Pd16 N3F 171.7(17) . .
N162 Pd16 N3F 91.1(16) . .
N171 Pd17 N172 86.8(17) . .
N171 Pd17 N4G 173(2) . .
N172 Pd17 N4G 89.5(17) . .
N171 Pd17 N2F 95.7(18) . .
N172 Pd17 N2F 177(2) . .
N4G Pd17 N2F 87.9(15) . .
N1E Pd18 N1H 89.1(16) . .
N1E Pd18 N182 90.2(17) . .
N1H Pd18 N182 178.8(19) . .
N1E Pd18 N181 172(2) . .
N1H Pd18 N181 98.2(19) . .
N182 Pd18 N181 82.5(17) . .
N191 Pd19 N4H 178.8(16) . 3_775
N191 Pd19 N4F 92.0(14) . .
N4H Pd19 N4F 89.1(13) 3_775 .
N191 Pd19 N192 80.7(14) . .
N4H Pd19 N192 98.2(17) 3_775 .
N4F Pd19 N192 172.6(17) . .
N202 Pd20 N3H 167.1(17) . .
N202 Pd20 N201 84.0(13) . .
N3H Pd20 N201 95.2(15) . .
N202 Pd20 N5G 92.4(14) . .
N3H Pd20 N5G 88.2(14) . .
N201 Pd20 N5G 176.5(15) . .
C5A N1A C1A 120(2) . .
C5A N1A Pd1 120.2(17) . .
C1A N1A Pd1 118.9(19) . .
C6A N2A C9A 119(2) . .
C6A N2A Pd6 121.8(19) . 3_667
C9A N2A Pd6 119.2(17) . 3_667
C7A N3A C6A 123(3) . .
C7A N3A Pd7 123(2) . .
C6A N3A Pd7 112.6(18) . .
C10A N4A C13A 114(2) . .
C10A N4A Pd8 128.3(18) . .
C13A N4A Pd8 116.9(17) . .
C11A N5A C10A 117(2) . .
C11A N5A Pd2 122.8(19) . .
C10A N5A Pd2 118.2(18) . .
C2A C1A N1A 123(3) . .
C1A C2A C3A 117(3) . .
C4A C3A C2A 114(3) . .
C5A C4A C3A 127(3) . .
C5A C4A C14A 119(3) . .
C3A C4A C14A 114(3) . .
N1A C5A C4A 118(2) . .
N3A C6A N2A 116(3) . .
N3A C7A C8A 125(3) . .
C9A C8A C7A 114(3) . .
C9A C8A C17A 123(3) . .
C7A C8A C17A 123(3) . .
C8A C9A N2A 123(3) . .
N4A C10A N5A 130(3) . .
N5A C11A C12A 120(2) . .
C13A C12A C11A 116(3) . .
C13A C12A C15A 127(3) . .
C11A C12A C15A 117(2) . .
C12A C13A N4A 122(3) . .
C14A N6A C17A 120.0 . .
N6A C14A N7A 120.0 . .
N6A C14A C4A 122.0(17) . .
N7A C14A C4A 117.5(18) . .
C15A N7A C14A 120.0 . .
C16A C15A N7A 120.0 . .
C16A C15A C12A 120.0(15) . .
N7A C15A C12A 119.8(15) . .
C15A C16A C17A 120.0 . .
C16A C17A N6A 120.0 . .
C16A C17A C8A 126.8(17) . .
N6A C17A C8A 113.2(16) . .
C1B N1B C5B 122(3) . .
C1B N1B Pd12 116(2) . .
C5B N1B Pd12 123(2) . .
C9B N2B C6B 123(3) . .
C9B N2B Pd5 121(2) . .
C6B N2B Pd5 114.4(19) . .
C6B N3B C7B 112(2) . .
C6B N3B Pd8 123.7(19) . .
C7B N3B Pd8 124(2) . .
C13B N4B C10B 121(3) . .
C13B N4B Pd4 124(2) . 3_667
C10B N4B Pd4 115.7(19) . 3_667
C11B N5B C10B 118(3) . .
C11B N5B Pd7 125(2) . .
C10B N5B Pd7 116.2(19) . .
C14B N6B C17B 113(3) . .
C15B N7B C14B 118(3) . .
N1B C1B C2B 115(3) . .
C3B C2B C1B 117(4) . .
C4B C3B C2B 120(4) . .
C3B C4B C5B 117(3) . .
C3B C4B C14B 118(3) . .
C5B C4B C14B 125(3) . .
C4B C5B N1B 129(3) . .
N2B C6B N3B 122(3) . .
C8B C7B N3B 126(3) . .
C7B C8B C17B 124(3) . .
C7B C8B C9B 116(3) . .
C17B C8B C9B 120(2) . .
N2B C9B C8B 120(3) . .
N5B C10B N4B 113(2) . .
N5B C11B C12B 133(3) . .
C13B C12B C11B 112(3) . .
C13B C12B C15B 111(3) . .
C11B C12B C15B 136(3) . .
C12B C13B N4B 122(3) . .
N7B C14B N6B 128(3) . .
N7B C14B C4B 113(3) . .
N6B C14B C4B 118(3) . .
N7B C15B C16B 123(3) . .
N7B C15B C12B 125(3) . .
C16B C15B C12B 111(3) . .
C17B C16B C15B 115(3) . .
N6B C17B C8B 114(3) . .
N6B C17B C16B 124(3) . .
C8B C17B C16B 123(3) . .
C1C N1C C5C 115(3) . .
C1C N1C Pd12 125(2) . .
C5C N1C Pd12 118.6(19) . .
C6C N2C C9C 119(2) . .
C6C N2C Pd6 121.8(19) . .
C9C N2C Pd6 118.7(18) . .
C6C N3C C7C 123(2) . .
C6C N3C Pd9 116.7(18) . .
C7C N3C Pd9 120.0(16) . .
C10C N4C C13C 123(3) . .
C10C N4C Pd5 116(2) . .
C13C N4C Pd5 120.2(19) . .
C11C N5C C10C 114(2) . .
C11C N5C Pd3 124.8(18) . .
C10C N5C Pd3 121(2) . .
C14C N6C C15C 116(2) . .
C17C N7C C14C 121(3) . .
N1C C1C C2C 131(3) . .
C3C C2C C1C 117(3) . .
C2C C3C C4C 118(3) . .
C5C C4C C14C 123(3) . .
C5C C4C C3C 117(3) . .
C14C C4C C3C 120(2) . .
C4C C5C N1C 121(3) . .
N3C C6C N2C 125(3) . .
N3C C7C C8C 109(2) . .
C9C C8C C17C 121(2) . .
C9C C8C C7C 126(2) . .
C17C C8C C7C 113(2) . .
C8C C9C N2C 117(2) . .
N4C C10C N5C 122(3) . .
C12C C11C N5C 126(2) . .
C11C C12C C13C 114(2) . .
C11C C12C C15C 121(2) . .
C13C C12C C15C 124(2) . .
N4C C13C C12C 121(2) . .
N6C C14C C4C 116(2) . .
N6C C14C N7C 120(2) . .
C4C C14C N7C 123(3) . .
C16C C15C N6C 121(2) . .
C16C C15C C12C 127(2) . .
N6C C15C C12C 111(2) . .
C15C C16C C17C 124(3) . .
N7C C17C C16C 118(3) . .
N7C C17C C8C 114(2) . .
C16C C17C C8C 129(2) . .
C9D N2D C6D 125(2) . .
C9D N2D Pd2 121.8(19) . .
C6D N2D Pd2 113.5(18) . .
C7D N3D C6D 111(2) . .
C7D N3D Pd3 130(2) . .
C6D N3D Pd3 118.8(17) . .
C10D N4D C13D 122(3) . .
C10D N4D Pd4 120(2) . .
C13D N4D Pd4 117(2) . .
C10D N5D C11D 116(3) . .
C10D N5D Pd9 125(2) . .
C11D N5D Pd9 119(2) . .
C15D N6D C14D 124(2) . .
C14D N7D C17D 121(2) . .
C1D N1D C5D 120.0 . .
C1D N1D Pd1 120.2(10) . .
C5D N1D Pd1 119.8(10) . .
N1D C1D C2D 120.0 . .
C3D C2D C1D 120.0 . .
C2D C3D C4D 120.0 . .
C5D C4D C3D 120.0 . .
C5D C4D C14D 114.5(16) . .
C3D C4D C14D 125.4(16) . .
C4D C5D N1D 120.0 . .
N2D C6D N3D 118(2) . .
N3D C7D C8D 132(3) . .
C7D C8D C17D 127(3) . .
C7D C8D C9D 111(2) . .
C17D C8D C9D 122(2) . .
N2D C9D C8D 123(2) . .
N4D C10D N5D 126(3) . .
N5D C11D C12D 120(2) . .
C13D C12D C15D 115(2) . .
C13D C12D C11D 118(3) . .
C15D C12D C11D 127(2) . .
N4D C13D C12D 118(3) . .
N7D C14D N6D 128(3) . .
N7D C14D C4D 120(2) . .
N6D C14D C4D 112(2) . .
N6D C15D C12D 129(2) . .
N6D C15D C16D 116(2) . .
C12D C15D C16D 115(2) . .
C17D C16D C15D 112(2) . .
C8D C17D N7D 121(2) . .
C8D C17D C16D 122(2) . .
N7D C17D C16D 117(2) . .
C1E N1E C5E 120.0 . .
C1E N1E Pd18 120(2) . .
C5E N1E Pd18 119(2) . .
C2E C1E N1E 120.0 . .
C1E C2E C3E 120.0 . .
C4E C3E C2E 120.0 . .
C5E C4E C3E 120.0 . .
C5E C4E C14E 119(3) . .
C3E C4E C14E 120(3) . .
C4E C5E N1E 120.0 . .
C9E N2E C6E 105(5) . .
C9E N2E Pd11 133(5) . .
C6E N2E Pd11 119(3) . .
N3E C6E N2E 122(4) . .
C6E N3E C7E 116(5) . .
C6E N3E Pd15 121(4) . .
C7E N3E Pd15 120(4) . .
N3E C7E C8E 130(5) . .
C9E C8E C7E 94(5) . .
C9E C8E C17E 142(6) . .
C7E C8E C17E 124(5) . .
C8E C9E N2E 149(8) . .
C10E N4E C13E 120.0 . .
C10E N4E Pd14 125.0(19) . .
C13E N4E Pd14 115.0(19) . .
N4E C10E N5E 120.0 . .
C11E N5E C10E 120.0 . .
C11E N5E Pd16 130.4(18) . .
C10E N5E Pd16 108.8(18) . .
N5E C11E C12E 120.0 . .
C13E C12E C11E 120.0 . .
C13E C12E C15E 125(4) . .
C11E C12E C15E 115(4) . .
C12E C13E N4E 120.0 . .
C17E N6E C14E 119(4) . .
N7E C14E N6E 120(4) . .
N7E C14E C4E 127(4) . .
N6E C14E C4E 113(3) . .
C14E N7E C15E 130(6) . .
C16E C15E N7E 113(6) . .
C16E C15E C12E 124(5) . .
N7E C15E C12E 120(6) . .
C15E C16E C17E 122(5) . .
N6E C17E C16E 112(4) . .
N6E C17E C8E 114(5) . .
C16E C17E C8E 132(5) . .
C1F N1F C5F 120.0 . .
C1F N1F Pd10 126(2) . .
C5F N1F Pd10 111(2) . .
C2F C1F N1F 120.0 . .
C3F C2F C1F 120.0 . .
C2F C3F C4F 120.0 . .
C5F C4F C3F 120.0 . .
C5F C4F C14F 127(4) . .
C3F C4F C14F 112(4) . .
C4F C5F N1F 120.0 . .
C6F N2F C9F 119(4) . .
C6F N2F Pd17 112(4) . .
C9F N2F Pd17 124(3) . .
N3F C6F N2F 111(5) . .
C6F N3F C7F 134(6) . .
C6F N3F Pd16 112(4) . .
C7F N3F Pd16 114(4) . .
N3F C7F C8F 111(5) . .
C9F C8F C17F 121(5) . .
C9F C8F C7F 120(6) . .
C17F C8F C7F 119(5) . .
C8F C9F N2F 120(5) . .
C10F N4F C13F 120.0 . .
C10F N4F Pd19 119.1(17) . .
C13F N4F Pd19 120.2(17) . .
N4F C10F N5F 120.0 . .
C11F N5F C10F 120.0 . .
C11F N5F Pd15 120.0(18) . .
C10F N5F Pd15 119.3(17) . .
C12F C11F N5F 120.0 . .
C11F C12F C13F 120.0 . .
C11F C12F C15F 115(3) . .
C13F C12F C15F 124(3) . .
C12F C13F N4F 120.0 . .
C14F N6F C17F 120.0 . .
N6F C14F N7F 120.0 . .
N6F C14F C4F 112(3) . .
N7F C14F C4F 128(3) . .
C15F N7F C14F 120.0 . .
C16F C15F N7F 120.0 . .
C16F C15F C12F 131(3) . .
N7F C15F C12F 108(3) . .
C15F C16F C17F 120.0 . .
C16F C17F N6F 120.0 . .
C16F C17F C8F 122(4) . .
N6F C17F C8F 118(4) . .
C1G N1G C5G 120.0 . .
C1G N1G Pd10 123.4(18) . .
C5G N1G Pd10 116.2(18) . .
N1G C1G C2G 120.0 . .
C3G C2G C1G 120.0 . .
C2G C3G C4G 120.0 . .
C5G C4G C3G 120.0 . .
C5G C4G C14G 119(3) . .
C3G C4G C14G 121(3) . .
C4G C5G N1G 120.0 . .
C6G N2G C9G 120.0 . .
C6G N2G Pd11 120.9(15) . 3_775
C9G N2G Pd11 118.8(16) . 3_775
N2G C6G N3G 120.0 . .
C7G N3G C6G 120.0 . .
C7G N3G Pd13 124.1(16) . .
C6G N3G Pd13 115.5(16) . .
N3G C7G C8G 120.0 . .
C9G C8G C7G 120.0 . .
C9G C8G C17G 119(2) . .
C7G C8G C17G 120(2) . .
C8G C9G N2G 120.0 . .
C10G N4G C13G 120.0 . .
C10G N4G Pd17 120.8(18) . .
C13G N4G Pd17 118.7(18) . .
N5G C10G N4G 120.0 . .
C11G N5G C10G 120.0 . .
C11G N5G Pd20 124.6(18) . .
C10G N5G Pd20 114.3(18) . .
N5G C11G C12G 120.0 . .
C11G C12G C13G 120.0 . .
C11G C12G C15G 115(3) . .
C13G C12G C15G 125(3) . .
C12G C13G N4G 120.0 . .
C14G N6G C17G 120.0 . .
N7G C14G N6G 120.0 . .
N7G C14G C4G 122(3) . .
N6G C14G C4G 118(3) . .
C14G N7G C15G 120.0 . .
C16G C15G N7G 120.0 . .
C16G C15G C12G 130(3) . .
N7G C15G C12G 110(3) . .
C17G C16G C15G 120.0 . .
C16G C17G N6G 120.0 . .
C16G C17G C8G 119(2) . .
N6G C17G C8G 121(2) . .
C1H N1H C5H 120.0 . .
C1H N1H Pd18 121(2) . .
C5H N1H Pd18 118(2) . .
C2H C1H N1H 120.0 . .
C3H C2H C1H 120.0 . .
C2H C3H C4H 120.0 . .
C14H C4H C5H 130(4) . .
C14H C4H C3H 108(4) . .
C5H C4H C3H 120.0 . .
C4H C5H N1H 120.0 . .
C6H N2H C9H 120.0 . .
C6H N2H Pd14 117.6(19) . .
C9H N2H Pd14 122.3(19) . .
N3H C6H N2H 120.0 . .
C7H N3H C6H 120.0 . .
C7H N3H Pd20 127(2) . .
C6H N3H Pd20 112(2) . .
N3H C7H C8H 120.0 . .
C17H C8H C7H 117(3) . .
C17H C8H C9H 123(3) . .
C7H C8H C9H 120.0 . .
C8H C9H N2H 120.0 . .
C10H N4H C13H 120.0 . .
C10H N4H Pd19 118.4(19) . 3_775
C13H N4H Pd19 119(2) . 3_775
N5H C10H N4H 120.0 . .
C10H N5H C11H 120.0 . .
C10H N5H Pd13 121.6(16) . .
C11H N5H Pd13 117.3(16) . .
N5H C11H C12H 120.0 . .
C13H C12H C11H 120.0 . .
C13H C12H C15H 121(3) . .
C11H C12H C15H 118(3) . .
C12H C13H N4H 120.0 . .
C14H N6H C17H 120.0 . .
C4H C14H N7H 129(4) . .
C4H C14H N6H 109(4) . .
N7H C14H N6H 120.0 . .
C14H N7H C15H 120.0 . .
N7H C15H C16H 120.0 . .
N7H C15H C12H 113(3) . .
C16H C15H C12H 126(3) . .
C17H C16H C15H 120.0 . .
C8H C17H C16H 126(3) . .
C8H C17H N6H 114(3) . .
C16H C17H N6H 120.0 . .
C11 N11 Pd1 107.3(14) . .
C12 C11 N11 114(2) . .
C11 C12 N12 107(2) . .
C12 N12 Pd1 105.4(15) . .
C21 N21 Pd2 101(3) . .
C22 C21 N21 116(4) . .
C21 C22 N22 106(4) . .
C22 N22 Pd2 108(2) . .
C31 N31 Pd3 108(3) . .
N31 C31 C32 112(4) . .
N32 C32 C31 101(3) . .
C32 N32 Pd3 116(3) . .
C41 N41 Pd4 110(3) . .
C42 C41 N41 100(4) . .
C41 C42 N42 119(4) . .
C42 N42 Pd4 108(2) . .
C51 N51 Pd5 112(3) . .
C52 C51 N51 116(4) . .
C51 C52 N52 106(4) . .
C52 N52 Pd5 119(3) . .
C61 N61 Pd6 106(2) . .
C62 C61 N61 108(3) . .
C61 C62 N62 101(3) . .
C62 N62 Pd6 114(3) . .
C71 N71 Pd7 109(3) . .
N71 C71 C72 112(5) . .
N72 C72 C71 104(4) . .
C72 N72 Pd7 108(3) . .
C81 N81 Pd8 109(2) . .
C82 C81 N81 119(3) . .
C81 C82 N82 108(2) . .
C82 N82 Pd8 114.7(18) . .
C91 N91 Pd9 113(3) . .
C92 C91 N91 108(5) . .
C91 C92 N92 124(5) . .
C92 N92 Pd9 106(3) . .
C101 N101 Pd10 114(4) . .
C102 C101 N101 98(5) . .
C101 C102 N102 106(5) . .
C102 N102 Pd10 103(3) . .
C111 N111 Pd11 112(2) . .
C112 C111 N111 120(3) . .
C111 C112 N112 110(2) . .
C112 N112 Pd11 108(2) . .
C121 N121 Pd12 112.4(19) . .
C122 C121 N121 120(3) . .
C121 C122 N122 112(2) . .
C122 N122 Pd12 108.7(17) . .
C131 N131 Pd13 104(2) . .
C132 C131 N131 119(3) . .
C131 C132 N132 108(2) . .
C132 N132 Pd13 109.3(18) . .
C141 N141 Pd14 107(2) . .
C142 C141 N141 115(3) . .
C141 C142 N142 108(3) . .
C142 N142 Pd14 109(2) . .
C151 N151 Pd15 108(2) . .
C152 C151 N151 116(3) . .
C151 C152 N152 107(2) . .
C152 N152 Pd15 107(2) . .
C161 N161 Pd16 112(2) . .
C162 C161 N161 117(3) . .
C161 C162 N162 111(2) . .
C162 N162 Pd16 107(2) . .
C171 N171 Pd17 104(3) . .
C172 C171 N171 116(3) . .
C171 C172 N172 109(3) . .
C172 N172 Pd17 111(2) . .
C181 N181 Pd18 102(3) . .
C182 C181 N181 115(3) . .
N182 C182 C181 108(3) . .
C182 N182 Pd18 111(2) . .
C191 N191 Pd19 109(2) . .
C192 C191 N191 116(3) . .
C191 C192 N192 108(3) . .
C192 N192 Pd19 106(3) . .
C201 N201 Pd20 106(2) . .
C202 C201 N201 117(3) . .
C201 C202 N202 108(3) . .
C202 N202 Pd20 110(2) . .
O12X Si1X O13X 99.0(19) . .
O12X Si1X O11X 98.9(19) . .
O13X Si1X O11X 99.1(19) . .
O12X Si1X C1X 107(3) . .
O13X Si1X C1X 133(3) . .
O11X Si1X C1X 115(3) . .
C2X C1X C6X 120.0 . .
C2X C1X Si1X 112.1(16) . .
C6X C1X Si1X 127.2(16) . .
C1X C2X C3X 120.0 . .
C2X C3X C4X 120.0 . .
C5X C4X C3X 120.0 . .
C6X C5X C4X 120.0 . .
C6X C5X C10X 120.0 . .
C4X C5X C10X 120.0 . .
C5X C6X C7X 120.0 . .
C5X C6X C1X 120.0 . .
C7X C6X C1X 120.0 . .
C6X C7X C8X 120.0 . .
C9X C8X C7X 120.0 . .
C10X C9X C8X 120.0 . .
C9X C10X C5X 120.0 . .
O12Y Si1Y O13Y 103(3) . .
O12Y Si1Y O11Y 103(3) . .
O13Y Si1Y O11Y 102(3) . .
O12Y Si1Y C1Y 116(3) . .
O13Y Si1Y C1Y 115(3) . .
O11Y Si1Y C1Y 116(3) . .
C2Y C1Y C6Y 120.0 . .
C2Y C1Y Si1Y 116(3) . .
C6Y C1Y Si1Y 123(3) . .
C1Y C2Y C3Y 120.0 . .
C4Y C3Y C2Y 120.0 . .
C5Y C4Y C3Y 120.0 . .
C4Y C5Y C6Y 120.0 . .
C4Y C5Y C10Y 120.0 . .
C6Y C5Y C10Y 120.0 . .
C7Y C6Y C5Y 120.0 . .
C7Y C6Y C1Y 120.0 . .
C5Y C6Y C1Y 120.0 . .
C8Y C7Y C6Y 120.0 . .
C9Y C8Y C7Y 120.0 . .
C8Y C9Y C10Y 120.0 . .
C9Y C10Y C5Y 120.0 . .
O11Z Si1Z O12Z 108.4(15) . .
O11Z Si1Z O13Z 109.1(16) . .
O12Z Si1Z O13Z 108.7(15) . .
O2N N1N O3N 129(3) . .
O2N N1N O4N 122(3) . .
O3N N1N O4N 108(3) . .
O8N N5N O7N 119.8(19) . .
O8N N5N O6N 120.7(19) . .
O7N N5N O6N 119.5(19) . .
O74N N73N O75N 119.9(19) . .
O74N N73N O76N 120.8(19) . .
O75N N73N O76N 119.3(19) . .
O11N N9N O10N 120.1(19) . .
O11N N9N O12N 121(2) . .
O10N N9N O12N 119.3(19) . .
O16N N13N O14N 133(7) . .
O16N N13N O15N 114(6) . .
O14N N13N O15N 112(6) . .
O20N N17N O18N 119.8(18) . .
O20N N17N O19N 120.6(18) . .
O18N N17N O19N 119.3(17) . .
O27N N25N O28N 123.1(17) . .
O27N N25N O26N 118.1(16) . .
O28N N25N O26N 118.1(15) . .
O32N N29N O30N 125(4) . .
O32N N29N O31N 118(3) . .
O30N N29N O31N 117(3) . .
O35N N33N O34N 118.9(19) . .
O35N N33N O36N 120.1(19) . .
O34N N33N O36N 121.0(19) . .
O40N N37N O39N 120.5(19) . .
O40N N37N O38N 119.3(19) . .
O39N N37N O38N 120.2(19) . .
O44N N41N O43N 122(2) . .
O44N N41N O42N 119.1(19) . .
O43N N41N O42N 118.8(19) . .
O90N N89N O92N 121.0(19) . .
O90N N89N O91N 120.3(19) . .
O92N N89N O91N 118.7(19) . .
O46N N45N O48N 118(3) . .
O46N N45N O47N 125(3) . .
O48N N45N O47N 116(3) . .
O52N N49N O51N 119(2) . .
O52N N49N O50N 118(2) . .
O51N N49N O50N 115(2) . .
O55N N53N O56N 127(5) . .
O55N N53N O54N 123(5) . .
O56N N53N O54N 109(5) . .
O54M N53M O55M 121(2) . .
O54M N53M O56M 119.5(19) . .
O55M N53M O56M 119.8(19) . .
O59N N57N O57N 158(6) . .
O59N N57N O58N 101(5) . .
O57N N57N O58N 101(5) . .
O57N N57N O60N 82(4) . .
O58N N57N O60N 158(4) . .
N57N O57N O58N 44(3) . .
N57N O58N O57N 35(3) . .
O62N N61N O64N 120.2(18) . .
O62N N61N O63N 120.4(18) . .
O64N N61N O63N 119.3(18) . .
O67N N65N O66N 120.5(19) . .
O67N N65N O68N 120.2(19) . .
O66N N65N O68N 119.2(19) . .
O72N N69N O71N 119.5(19) . .
O72N N69N O70N 120(2) . .
O71N N69N O70N 120(2) . .
O82N N81N O84N 120(2) . .
O82N N81N O83N 120.2(19) . .
O84N N81N O83N 119.4(19) . .
O87N N85N O86N 120.1(19) . .
O87N N85N O88N 120.0(19) . .
O86N N85N O88N 119.9(19) . .
O2M N1M O3M 121.2(19) . .
O2M N1M O4M 120.5(19) . .
O3M N1M O4M 118.4(19) . .
O27M N25M O26M 121(2) . .
O27M N25M O28M 119.6(19) . .
O26M N25M O28M 119.4(19) . .
O19M N17M O18M 120.4(19) . .
O19M N17M O20M 119.3(19) . .
O18M N17M O20M 120.3(19) . .
O8M N5M O6M 104(9) . .
O8M N5M O7M 158(10) . .
O6M N5M O7M 89(7) . .
O11M N9M O10M 121.4(19) . .
O11M N9M O12M 119.2(19) . .
O10M N9M O12M 119.4(19) . .
O14M N13M O16M 121.2(19) . .
O14M N13M O15M 120.3(19) . .
O16M N13M O15M 118.4(19) . .
O23M N21M O24M 122.0(19) . .
O23M N21M O22M 119.1(18) . .
O24M N21M O22M 118.9(19) . .
O32M N29M O30M 120.1(19) . .
O32M N29M O31M 121.0(19) . .
O30M N29M O31M 118.9(19) . .

loop_
_geom_bond_atom_site_label_1
_geom_bond_atom_site_label_2
_geom_bond_distance
_geom_bond_site_symmetry_2
Pd1 N11 1.98(2) .
Pd1 N1D 1.990(14) .
Pd1 N1A 2.07(2) .
Pd1 N12 2.08(3) .
Pd2 N22 2.03(2) .
Pd2 N21 2.08(4) .
Pd2 N2D 2.10(2) .
Pd2 N5A 2.11(2) .
Pd3 N31 1.94(3) .
Pd3 N5C 1.96(3) .
Pd3 N3D 1.96(2) .
Pd3 N32 1.96(2) .
Pd4 N42 2.08(3) .
Pd4 N41 2.08(4) .
Pd4 N4D 2.11(3) .
Pd4 N4B 2.13(3) 3_667
Pd5 N52 1.93(4) .
Pd5 N51 2.00(2) .
Pd5 N4C 2.05(2) .
Pd5 N2B 2.07(3) .
Pd6 N2A 2.02(2) 3_667
Pd6 N62 2.01(3) .
Pd6 N61 2.02(3) .
Pd6 N2C 2.15(2) .
Pd7 N72 2.04(4) .
Pd7 N5B 2.06(3) .
Pd7 N71 2.02(3) .
Pd7 N3A 2.12(2) .
Pd8 N82 1.93(3) .
Pd8 N3B 1.95(2) .
Pd8 N81 2.05(4) .
Pd8 N4A 2.090(19) .
Pd9 N3C 2.01(2) .
Pd9 N5D 2.04(3) .
Pd9 N92 2.01(4) .
Pd9 N91 2.07(3) .
Pd10 N101 1.87(5) .
Pd10 N1F 2.08(3) .
Pd10 N1G 1.99(2) .
Pd10 N102 2.05(5) .
Pd11 N111 1.87(5) .
Pd11 N112 2.05(4) .
Pd11 N2E 2.00(4) .
Pd11 N2G 2.06(2) 3_775
Pd12 N121 2.00(4) .
Pd12 N1C 1.98(2) .
Pd12 N1B 2.05(2) .
Pd12 N122 2.10(3) .
Pd13 N132 2.01(4) .
Pd13 N3G 2.01(2) .
Pd13 N131 2.00(3) .
Pd13 N5H 2.08(2) .
Pd14 N142 2.01(4) .
Pd14 N141 2.11(5) .
Pd14 N4E 2.04(2) .
Pd14 N2H 2.06(2) .
Pd15 N152 1.97(4) .
Pd15 N5F 2.00(2) .
Pd15 N151 2.00(5) .
Pd15 N3E 2.01(4) .
Pd16 N5E 2.03(2) .
Pd16 N161 2.04(5) .
Pd16 N162 2.05(4) .
Pd16 N3F 2.18(5) .
Pd17 N171 2.00(5) .
Pd17 N172 1.87(5) .
Pd17 N4G 2.01(3) .
Pd17 N2F 2.04(4) .
Pd18 N1E 1.99(3) .
Pd18 N1H 1.95(3) .
Pd18 N182 2.00(5) .
Pd18 N181 2.09(6) .
Pd19 N191 2.09(4) .
Pd19 N4H 1.99(2) 3_775
Pd19 N4F 2.04(2) .
Pd19 N192 2.08(5) .
Pd20 N202 1.97(4) .
Pd20 N3H 2.11(2) .
Pd20 N201 2.04(4) .
Pd20 N5G 2.09(3) .
N1A C5A 1.25(3) .
N1A C1A 1.45(4) .
N2A C6A 1.35(4) .
N2A C9A 1.43(4) .
N2A Pd6 2.02(2) 3_667
N3A C7A 1.25(4) .
N3A C6A 1.38(4) .
N4A C10A 1.21(3) .
N4A C13A 1.38(4) .
N5A C11A 1.28(3) .
N5A C10A 1.29(3) .
C1A C2A 1.39(5) .
C2A C3A 1.43(5) .
C3A C4A 1.41(4) .
C4A C5A 1.38(4) .
C4A C14A 1.44(3) .
C7A C8A 1.37(5) .
C8A C9A 1.32(4) .
C8A C17A 1.42(3) .
C11A C12A 1.39(4) .
C12A C13A 1.30(4) .
C12A C15A 1.47(3) .
N6A C14A 1.3900 .
N6A C17A 1.3900 .
C14A N7A 1.3900 .
N7A C15A 1.3900 .
C15A C16A 1.3900 .
C16A C17A 1.3900 .
N1B C1B 1.29(4) .
N1B C5B 1.38(4) .
N2B C9B 1.23(4) .
N2B C6B 1.36(4) .
N3B C6B 1.41(4) .
N3B C7B 1.49(4) .
N4B C13B 1.36(4) .
N4B C10B 1.41(4) .
N4B Pd4 2.13(3) 3_667
N5B C11B 1.20(3) .
N5B C10B 1.34(4) .
N6B C14B 1.36(4) .
N6B C17B 1.34(4) .
N7B C15B 1.29(4) .
N7B C14B 1.35(4) .
C1B C2B 1.56(6) .
C2B C3B 1.51(6) .
C3B C4B 1.31(4) .
C4B C5B 1.32(4) .
C4B C14B 1.37(4) .
C7B C8B 1.24(4) .
C8B C17B 1.48(4) .
C8B C9B 1.55(4) .
C11B C12B 1.33(4) .
C12B C13B 1.25(4) .
C12B C15B 1.52(4) .
C15B C16B 1.40(4) .
C16B C17B 1.44(5) .
N1C C1C 1.20(3) .
N1C C5C 1.45(4) .
N2C C6C 1.33(4) .
N2C C9C 1.38(3) .
N3C C6C 1.28(3) .
N3C C7C 1.39(3) .
N4C C10C 1.31(4) .
N4C C13C 1.30(3) .
N5C C11C 1.40(4) .
N5C C10C 1.44(4) .
N6C C14C 1.34(3) .
N6C C15C 1.41(3) .
N7C C17C 1.28(4) .
N7C C14C 1.46(4) .
C1C C2C 1.39(4) .
C2C C3C 1.28(4) .
C3C C4C 1.55(4) .
C4C C5C 1.33(4) .
C4C C14C 1.39(4) .
C7C C8C 1.54(3) .
C8C C9C 1.25(3) .
C8C C17C 1.45(4) .
C11C C12C 1.34(3) .
C12C C13C 1.49(3) .
C12C C15C 1.48(4) .
C15C C16C 1.31(4) .
C16C C17C 1.36(4) .
N2D C9D 1.25(3) .
N2D C6D 1.36(4) .
N3D C7D 1.32(3) .
N3D C6D 1.49(4) .
N4D C10D 1.28(4) .
N4D C13D 1.31(4) .
N5D C10D 1.31(4) .
N5D C11D 1.34(4) .
N6D C15D 1.34(4) .
N6D C14D 1.28(3) .
N7D C14D 1.27(3) .
N7D C17D 1.41(4) .
N1D C1D 1.3900 .
N1D C5D 1.3900 .
C1D C2D 1.3900 .
C2D C3D 1.3900 .
C3D C4D 1.3900 .
C4D C5D 1.3900 .
C4D C14D 1.47(3) .
C7D C8D 1.36(4) .
C8D C17D 1.34(4) .
C8D C9D 1.45(4) .
C11D C12D 1.45(4) .
C12D C13D 1.37(4) .
C12D C15D 1.42(4) .
C15D C16D 1.58(3) .
C16D C17D 1.55(3) .
N1E C1E 1.3900 .
N1E C5E 1.3900 .
C1E C2E 1.3900 .
C2E C3E 1.3900 .
C3E C4E 1.3900 .
C4E C5E 1.3900 .
C4E C14E 1.48(5) .
N2E C9E 1.15(7) .
N2E C6E 1.56(6) .
C6E N3E 1.16(5) .
N3E C7E 1.23(6) .
C7E C8E 1.60(7) .
C8E C9E 1.27(8) .
C8E C17E 1.440(19) .
N4E C10E 1.3900 .
N4E C13E 1.3900 .
C10E N5E 1.3900 .
N5E C11E 1.3900 .
C11E C12E 1.3900 .
C12E C13E 1.3900 .
C12E C15E 1.35(6) .
N6E C17E 1.39(6) .
N6E C14E 1.35(5) .
C14E N7E 1.35(6) .
N7E C15E 1.12(7) .
C15E C16E 1.47(5) .
C16E C17E 1.48(5) .
N1F C1F 1.3900 .
N1F C5F 1.3900 .
C1F C2F 1.3900 .
C2F C3F 1.3900 .
C3F C4F 1.3900 .
C4F C5F 1.3900 .
C4F C14F 1.43(4) .
N2F C6F 1.44(7) .
N2F C9F 1.39(6) .
C6F N3F 1.32(7) .
N3F C7F 1.29(6) .
C7F C8F 1.46(8) .
C8F C9F 1.35(7) .
C8F C17F 1.45(7) .
N4F C10F 1.3900 .
N4F C13F 1.3900 .
C10F N5F 1.3900 .
N5F C11F 1.3900 .
C11F C12F 1.3900 .
C12F C13F 1.3900 .
C12F C15F 1.42(3) .
N6F C14F 1.3900 .
N6F C17F 1.3900 .
C14F N7F 1.3900 .
N7F C15F 1.3900 .
C15F C16F 1.3900 .
C16F C17F 1.3900 .
N1G C1G 1.3900 .
N1G C5G 1.3900 .
C1G C2G 1.3900 .
C2G C3G 1.3900 .
C3G C4G 1.3900 .
C4G C5G 1.3900 .
C4G C14G 1.38(3) .
N2G C6G 1.3900 .
N2G C9G 1.3900 .
N2G Pd11 2.06(2) 3_775
C6G N3G 1.3900 .
N3G C7G 1.3900 .
C7G C8G 1.3900 .
C8G C9G 1.3900 .
C8G C17G 1.42(3) .
N4G C10G 1.3900 .
N4G C13G 1.3900 .
C10G N5G 1.3900 .
N5G C11G 1.3900 .
C11G C12G 1.3900 .
C12G C13G 1.3900 .
C12G C15G 1.456(11) .
N6G C14G 1.3900 .
N6G C17G 1.3900 .
C14G N7G 1.3900 .
N7G C15G 1.3900 .
C15G C16G 1.3900 .
C16G C17G 1.3900 .
N1H C1H 1.3900 .
N1H C5H 1.3900 .
C1H C2H 1.3900 .
C2H C3H 1.3900 .
C3H C4H 1.3900 .
C4H C14H 1.28(4) .
C4H C5H 1.3900 .
N2H C6H 1.3900 .
N2H C9H 1.3900 .
C6H N3H 1.3900 .
N3H C7H 1.3900 .
C7H C8H 1.3900 .
C8H C17H 1.31(3) .
C8H C9H 1.3900 .
N4H C10H 1.3900 .
N4H C13H 1.3900 .
N4H Pd19 1.99(2) 3_775
C10H N5H 1.3900 .
N5H C11H 1.3900 .
C11H C12H 1.3900 .
C12H C13H 1.3900 .
C12H C15H 1.47(3) .
N6H C14H 1.3900 .
N6H C17H 1.3900 .
C14H N7H 1.3900 .
N7H C15H 1.3900 .
C15H C16H 1.3900 .
C16H C17H 1.3900 .
N11 C11 1.42(2) .
C11 C12 1.36(2) .
C12 N12 1.51(2) .
N21 C21 1.505(19) .
C21 C22 1.47(6) .
C22 N22 1.49(5) .
N31 C31 1.479(19) .
C31 C32 1.528(19) .
C32 N32 1.495(19) .
N41 C41 1.62(6) .
C41 C42 1.50(6) .
C42 N42 1.50(5) .
N51 C51 1.489(19) .
C51 C52 1.43(6) .
C52 N52 1.44(5) .
N61 C61 1.537(19) .
C61 C62 1.519(19) .
C62 N62 1.509(19) .
N71 C71 1.42(6) .
C71 C72 1.59(7) .
C72 N72 1.56(5) .
N81 C81 1.42(2) .
C81 C82 1.36(3) .
C82 N82 1.52(2) .
N91 C91 1.485(19) .
C91 C92 1.37(7) .
C92 N92 1.500(19) .
N101 C101 1.497(19) .
C101 C102 1.47(8) .
C102 N102 1.63(7) .
N111 C111 1.42(2) .
C111 C112 1.34(3) .
C112 N112 1.51(2) .
N121 C121 1.41(2) .
C121 C122 1.35(3) .
C122 N122 1.51(2) .
N131 C131 1.41(2) .
C131 C132 1.35(3) .
C132 N132 1.52(2) .
N141 C141 1.42(2) .
C141 C142 1.35(3) .
C142 N142 1.52(2) .
N151 C151 1.42(2) .
C151 C152 1.36(3) .
C152 N152 1.52(2) .
N161 C161 1.42(2) .
C161 C162 1.35(3) .
C162 N162 1.51(2) .
N171 C171 1.42(3) .
C171 C172 1.36(3) .
C172 N172 1.51(2) .
N181 C181 1.42(2) .
C181 C182 1.36(3) .
C182 N182 1.51(2) .
N191 C191 1.42(2) .
C191 C192 1.36(3) .
C192 N192 1.51(2) .
N201 C201 1.42(2) .
C201 C202 1.36(3) .
C202 N202 1.51(2) .
Si1X O12X 1.89(4) .
Si1X O13X 1.89(4) .
Si1X O11X 1.89(4) .
Si1X C1X 1.897(18) .
C1X C2X 1.3900 .
C1X C6X 1.3900 .
C2X C3X 1.3900 .
C3X C4X 1.3900 .
C4X C5X 1.3900 .
C5X C6X 1.3900 .
C5X C10X 1.3900 .
C6X C7X 1.3900 .
C7X C8X 1.3900 .
C8X C9X 1.3900 .
C9X C10X 1.3900 .
Si1Y O12Y 1.79(6) .
Si1Y O13Y 1.80(6) .
Si1Y O11Y 1.80(6) .
Si1Y C1Y 1.97(7) .
C1Y C2Y 1.3900 .
C1Y C6Y 1.3900 .
C2Y C3Y 1.3900 .
C3Y C4Y 1.3900 .
C4Y C5Y 1.3900 .
C5Y C6Y 1.3900 .
C5Y C10Y 1.3900 .
C6Y C7Y 1.3900 .
C7Y C8Y 1.3900 .
C8Y C9Y 1.3900 .
C9Y C10Y 1.3900 .
Si1Z O11Z 1.60(3) .
Si1Z O12Z 1.61(3) .
Si1Z O13Z 1.60(3) .
N1N O2N 1.10(3) .
N1N O3N 1.28(4) .
N1N O4N 1.37(4) .
N5N O8N 1.254(17) .
N5N O7N 1.253(17) .
N5N O6N 1.262(17) .
N73N O74N 1.250(17) .
N73N O75N 1.261(17) .
N73N O76N 1.261(17) .
N9N O11N 1.255(17) .
N9N O10N 1.259(17) .
N9N O12N 1.257(17) .
N13N O16N 1.17(6) .
N13N O14N 1.21(6) .
N13N O15N 1.35(6) .
N17N O20N 1.239(16) .
N17N O18N 1.247(16) .
N17N O19N 1.274(16) .
N25N O27N 1.244(15) .
N25N O28N 1.261(15) .
N25N O26N 1.270(15) .
N29N O32N 1.16(4) .
N29N O30N 1.21(4) .
N29N O31N 1.32(4) .
N33N O35N 1.260(17) .
N33N O34N 1.255(17) .
N33N O36N 1.256(17) .
N37N O40N 1.246(17) .
N37N O39N 1.247(17) .
N37N O38N 1.266(17) .
N41N O44N 1.247(17) .
N41N O43N 1.252(17) .
N41N O42N 1.262(17) .
N89N O90N 1.252(17) .
N89N O92N 1.258(17) .
N89N O91N 1.264(17) .
N45N O46N 1.17(3) .
N45N O48N 1.25(5) .
N45N O47N 1.38(4) .
N49N O52N 1.251(17) .
N49N O51N 1.274(18) .
N49N O50N 1.304(18) .
N53N O55N 1.09(5) .
N53N O56N 1.30(6) .
N53N O54N 1.46(6) .
N53M O54M 1.257(17) .
N53M O55M 1.256(17) .
N53M O56M 1.261(17) .
N57N O59N 1.16(6) .
N57N O57N 1.10(5) .
N57N O58N 1.36(6) .
N57N O60N 1.68(7) .
O57N O58N 1.90(7) .
N61N O62N 1.251(16) .
N61N O64N 1.254(16) .
N61N O63N 1.260(16) .
N65N O67N 1.250(17) .
N65N O66N 1.257(17) .
N65N O68N 1.265(17) .
N69N O72N 1.256(17) .
N69N O71N 1.253(17) .
N69N O70N 1.254(17) .
N81N O82N 1.254(17) .
N81N O84N 1.253(17) .
N81N O83N 1.263(17) .
N85N O87N 1.252(17) .
N85N O86N 1.257(17) .
N85N O88N 1.259(17) .
N1M O2M 1.251(17) .
N1M O3M 1.256(17) .
N1M O4M 1.264(17) .
N25M O27M 1.254(17) .
N25M O26M 1.257(17) .
N25M O28M 1.264(17) .
N17M O19M 1.254(17) .
N17M O18M 1.256(17) .
N17M O20M 1.268(17) .
N5M O8M 1.16(10) .
N5M O6M 1.34(9) .
N5M O7M 1.56(10) .
N9M O11M 1.246(17) .
N9M O10M 1.246(17) .
N9M O12M 1.270(17) .
N13M O14M 1.237(17) .
N13M O16M 1.262(17) .
N13M O15M 1.268(17) .
N21M O23M 1.247(16) .
N21M O24M 1.252(17) .
N21M O22M 1.274(17) .
N29M O32M 1.239(17) .
N29M O30M 1.262(17) .
N29M O31M 1.258(17) .

loop_
_geom_torsion_atom_site_label_1
_geom_torsion_atom_site_label_2
_geom_torsion_atom_site_label_3
_geom_torsion_atom_site_label_4
_geom_torsion
_geom_torsion_site_symmetry_1
C5A N1A C1A C2A -6(5) .
Pd1 N1A C1A C2A -175(3) .
N1A C1A C2A C3A 5(5) .
C1A C2A C3A C4A -6(4) .
C2A C3A C4A C5A 10(5) .
C2A C3A C4A C14A -174(3) .
C1A N1A C5A C4A 8(4) .
Pd1 N1A C5A C4A 177(2) .
C3A C4A C5A N1A -10(5) .
C14A C4A C5A N1A 174(2) .
C7A N3A C6A N2A 1(4) .
Pd7 N3A C6A N2A 169(2) .
C9A N2A C6A N3A -2(4) .
Pd6 N2A C6A N3A -175.4(18) 3_667
C6A N3A C7A C8A 0(5) .
Pd7 N3A C7A C8A -167(3) .
N3A C7A C8A C9A -1(5) .
N3A C7A C8A C17A 175(3) .
C7A C8A C9A N2A -1(4) .
C17A C8A C9A N2A -176(3) .
C6A N2A C9A C8A 2(4) .
Pd6 N2A C9A C8A 175(2) 3_667
C13A N4A C10A N5A -11(4) .
Pd8 N4A C10A N5A -179(2) .
C11A N5A C10A N4A 11(4) .
Pd2 N5A C10A N4A 174(2) .
C10A N5A C11A C12A -7(4) .
Pd2 N5A C11A C12A -168(2) .
N5A C11A C12A C13A 4(4) .
N5A C11A C12A C15A -175(2) .
C11A C12A C13A N4A -3(4) .
C15A C12A C13A N4A 175(2) .
C10A N4A C13A C12A 6(4) .
Pd8 N4A C13A C12A 176(2) .
C17A N6A C14A N7A 0.0 .
C17A N6A C14A C4A -171(2) .
C5A C4A C14A N6A 172(2) .
C3A C4A C14A N6A -4(3) .
C5A C4A C14A N7A 1(4) .
C3A C4A C14A N7A -175(2) .
N6A C14A N7A C15A 0.0 .
C4A C14A N7A C15A 171(2) .
C14A N7A C15A C16A 0.0 .
C14A N7A C15A C12A -175(2) .
C13A C12A C15A C16A 1(4) .
C11A C12A C15A C16A 179.0(19) .
C13A C12A C15A N7A 176(2) .
C11A C12A C15A N7A -6(3) .
N7A C15A C16A C17A 0.0 .
C12A C15A C16A C17A 175(2) .
C15A C16A C17A N6A 0.0 .
C15A C16A C17A C8A 180(2) .
C14A N6A C17A C16A 0.0 .
C14A N6A C17A C8A -180(2) .
C9A C8A C17A C16A 173(2) .
C7A C8A C17A C16A -2(4) .
C9A C8A C17A N6A -7(4) .
C7A C8A C17A N6A 178(3) .
C5B N1B C1B C2B -6(5) .
Pd12 N1B C1B C2B 173(3) .
N1B C1B C2B C3B 8(5) .
C1B C2B C3B C4B -10(6) .
C2B C3B C4B C5B 8(5) .
C2B C3B C4B C14B -173(3) .
C3B C4B C5B N1B -5(5) .
C14B C4B C5B N1B 176(3) .
C1B N1B C5B C4B 4(5) .
Pd12 N1B C5B C4B -175(3) .
C9B N2B C6B N3B -13(4) .
Pd5 N2B C6B N3B -175.3(18) .
C7B N3B C6B N2B 5(4) .
Pd8 N3B C6B N2B -178.0(19) .
C6B N3B C7B C8B 3(4) .
Pd8 N3B C7B C8B -174(3) .
N3B C7B C8B C17B 176(3) .
N3B C7B C8B C9B -3(5) .
C6B N2B C9B C8B 13(4) .
Pd5 N2B C9B C8B 173.6(18) .
C7B C8B C9B N2B -5(4) .
C17B C8B C9B N2B 176(3) .
C11B N5B C10B N4B -2(4) .
Pd7 N5B C10B N4B -172.6(17) .
C13B N4B C10B N5B -4(4) .
Pd4 N4B C10B N5B 176.3(18) 3_667
C10B N5B C11B C12B 6(5) .
Pd7 N5B C11B C12B 175(3) .
N5B C11B C12B C13B -2(5) .
N5B C11B C12B C15B -173(3) .
C11B C12B C13B N4B -5(4) .
C15B C12B C13B N4B 168(3) .
C10B N4B C13B C12B 8(4) .
Pd4 N4B C13B C12B -172(2) 3_667
C15B N7B C14B N6B 4(5) .
C15B N7B C14B C4B 172(2) .
C17B N6B C14B N7B -6(4) .
C17B N6B C14B C4B -173(3) .
C3B C4B C14B N7B 10(4) .
C5B C4B C14B N7B -171(3) .
C3B C4B C14B N6B 179(3) .
C5B C4B C14B N6B -3(5) .
C14B N7B C15B C16B 2(4) .
C14B N7B C15B C12B 176(3) .
C13B C12B C15B N7B 6(4) .
C11B C12B C15B N7B 177(3) .
C13B C12B C15B C16B -180(3) .
C11B C12B C15B C16B -8(5) .
N7B C15B C16B C17B -6(4) .
C12B C15B C16B C17B 180(3) .
C14B N6B C17B C8B 177(2) .
C14B N6B C17B C16B 1(4) .
C7B C8B C17B N6B -178(3) .
C9B C8B C17B N6B 1(4) .
C7B C8B C17B C16B -2(5) .
C9B C8B C17B C16B 177(3) .
C15B C16B C17B N6B 4(4) .
C15B C16B C17B C8B -172(3) .
C5C N1C C1C C2C -7(5) .
Pd12 N1C C1C C2C -174(3) .
N1C C1C C2C C3C 9(5) .
C1C C2C C3C C4C -7(4) .
C2C C3C C4C C5C 6(4) .
C2C C3C C4C C14C -180(3) .
C14C C4C C5C N1C -179(3) .
C3C C4C C5C N1C -5(4) .
C1C N1C C5C C4C 5(4) .
Pd12 N1C C5C C4C 173(2) .
C7C N3C C6C N2C 1(4) .
Pd9 N3C C6C N2C 171(2) .
C9C N2C C6C N3C 4(4) .
Pd6 N2C C6C N3C -176(2) .
C6C N3C C7C C8C -4(3) .
Pd9 N3C C7C C8C -173.6(15) .
N3C C7C C8C C9C 2(3) .
N3C C7C C8C C17C 179(2) .
C17C C8C C9C N2C -174(2) .
C7C C8C C9C N2C 2(4) .
C6C N2C C9C C8C -5(4) .
Pd6 N2C C9C C8C 174.5(19) .
C13C N4C C10C N5C 3(5) .
Pd5 N4C C10C N5C 173(2) .
C11C N5C C10C N4C 2(4) .
Pd3 N5C C10C N4C -175(2) .
C10C N5C C11C C12C -4(4) .
Pd3 N5C C11C C12C 173(2) .
N5C C11C C12C C13C 2(4) .
N5C C11C C12C C15C -176(2) .
C10C N4C C13C C12C -6(4) .
Pd5 N4C C13C C12C -175.8(17) .
C11C C12C C13C N4C 4(3) .
C15C C12C C13C N4C -179(2) .
C15C N6C C14C C4C 175(2) .
C15C N6C C14C N7C 0(3) .
C5C C4C C14C N6C -2(4) .
C3C C4C C14C N6C -175(2) .
C5C C4C C14C N7C 173(3) .
C3C C4C C14C N7C 0(4) .
C17C N7C C14C N6C 2(4) .
C17C N7C C14C C4C -172(3) .
C14C N6C C15C C16C -1(4) .
C14C N6C C15C C12C -175(2) .
C11C C12C C15C C16C 3(4) .
C13C C12C C15C C16C -175(3) .
C11C C12C C15C N6C 176(2) .
C13C C12C C15C N6C -1(3) .
N6C C15C C16C C17C -1(4) .
C12C C15C C16C C17C 172(3) .
C14C N7C C17C C16C -4(4) .
C14C N7C C17C C8C 175(2) .
C15C C16C C17C N7C 4(4) .
C15C C16C C17C C8C -175(3) .
C9C C8C C17C N7C -3(4) .
C7C C8C C17C N7C -179(2) .
C9C C8C C17C C16C 176(3) .
C7C C8C C17C C16C 0(4) .
C5D N1D C1D C2D 0.0 .
Pd1 N1D C1D C2D -179.6(15) .
N1D C1D C2D C3D 0.0 .
C1D C2D C3D C4D 0.0 .
C2D C3D C4D C5D 0.0 .
C2D C3D C4D C14D 177(2) .
C3D C4D C5D N1D 0.0 .
C14D C4D C5D N1D -177(2) .
C1D N1D C5D C4D 0.0 .
Pd1 N1D C5D C4D 179.6(15) .
C9D N2D C6D N3D 5(4) .
Pd2 N2D C6D N3D -171.3(18) .
C7D N3D C6D N2D -6(3) .
Pd3 N3D C6D N2D 170.2(19) .
C6D N3D C7D C8D 6(4) .
Pd3 N3D C7D C8D -170(2) .
N3D C7D C8D C17D 180(3) .
N3D C7D C8D C9D -3(4) .
C6D N2D C9D C8D -2(4) .
Pd2 N2D C9D C8D 173.9(18) .
C7D C8D C9D N2D 1(4) .
C17D C8D C9D N2D 178(3) .
C13D N4D C10D N5D 3(5) .
Pd4 N4D C10D N5D 172(2) .
C11D N5D C10D N4D 1(5) .
Pd9 N5D C10D N4D -172(2) .
C10D N5D C11D C12D -4(4) .
Pd9 N5D C11D C12D 169(2) .
N5D C11D C12D C13D 4(4) .
N5D C11D C12D C15D -175(3) .
C10D N4D C13D C12D -2(4) .
Pd4 N4D C13D C12D -171(2) .
C15D C12D C13D N4D 178(2) .
C11D C12D C13D N4D -1(4) .
C17D N7D C14D N6D 4(4) .
C17D N7D C14D C4D -174(2) .
C15D N6D C14D N7D -7(5) .
C15D N6D C14D C4D 171(2) .
C5D C4D C14D N7D -2(3) .
C3D C4D C14D N7D -179(2) .
C5D C4D C14D N6D 180(2) .
C3D C4D C14D N6D 3(3) .
C14D N6D C15D C12D -177(3) .
C14D N6D C15D C16D 14(4) .
C13D C12D C15D N6D 4(4) .
C11D C12D C15D N6D -176(3) .
C13D C12D C15D C16D 174(2) .
C11D C12D C15D C16D -7(4) .
N6D C15D C16D C17D -16(3) .
C12D C15D C16D C17D 172(2) .
C7D C8D C17D N7D -177(3) .
C9D C8D C17D N7D 6(4) .
C7D C8D C17D C16D 6(4) .
C9D C8D C17D C16D -171(2) .
C14D N7D C17D C8D 174(3) .
C14D N7D C17D C16D -8(4) .
C15D C16D C17D C8D -169(2) .
C15D C16D C17D N7D 14(3) .
C5E N1E C1E C2E 0.0 .
Pd18 N1E C1E C2E -170(3) .
N1E C1E C2E C3E 0.0 .
C1E C2E C3E C4E 0.0 .
C2E C3E C4E C5E 0.0 .
C2E C3E C4E C14E -176(4) .
C3E C4E C5E N1E 0.0 .
C14E C4E C5E N1E 176(4) .
C1E N1E C5E C4E 0.0 .
Pd18 N1E C5E C4E 170(3) .
C9E N2E C6E N3E 20(7) .
Pd11 N2E C6E N3E -178(4) .
N2E C6E N3E C7E -21(8) .
N2E C6E N3E Pd15 179(3) .
C6E N3E C7E C8E 11(9) .
Pd15 N3E C7E C8E 171(4) .
N3E C7E C8E C9E 1(9) .
N3E C7E C8E C17E 179(6) .
C7E C8E C9E N2E 0(16) .
C17E C8E C9E N2E -178(11) .
C6E N2E C9E C8E -8(16) .
Pd11 N2E C9E C8E -167(11) .
C13E N4E C10E N5E 0.0 .
Pd14 N4E C10E N5E -179(3) .
N4E C10E N5E C11E 0.0 .
N4E C10E N5E Pd16 171(2) .
C10E N5E C11E C12E 0.0 .
Pd16 N5E C11E C12E -169(3) .
N5E C11E C12E C13E 0.0 .
N5E C11E C12E C15E 172(4) .
C11E C12E C13E N4E 0.0 .
C15E C12E C13E N4E -171(5) .
C10E N4E C13E C12E 0.0 .
Pd14 N4E C13E C12E 179(2) .
C17E N6E C14E N7E 1(7) .
C17E N6E C14E C4E -177(4) .
C5E C4E C14E N7E 19(6) .
C3E C4E C14E N7E -165(4) .
C5E C4E C14E N6E -163(3) .
C3E C4E C14E N6E 13(5) .
N6E C14E N7E C15E 18(10) .
C4E C14E N7E C15E -164(7) .
C14E N7E C15E C16E -26(10) .
C14E N7E C15E C12E 174(5) .
C13E C12E C15E C16E -176(4) .
C11E C12E C15E C16E 13(7) .
C13E C12E C15E N7E -18(9) .
C11E C12E C15E N7E 170(6) .
N7E C15E C16E C17E 19(9) .
C12E C15E C16E C17E 179(5) .
C14E N6E C17E C16E -5(7) .
C14E N6E C17E C8E -173(4) .
C15E C16E C17E N6E -5(8) .
C15E C16E C17E C8E 161(6) .
C9E C8E C17E N6E -9(12) .
C7E C8E C17E N6E 173(5) .
C9E C8E C17E C16E -174(8) .
C7E C8E C17E C16E 8(10) .
C5F N1F C1F C2F 0.0 .
Pd10 N1F C1F C2F -160(3) .
N1F C1F C2F C3F 0.0 .
C1F C2F C3F C4F 0.0 .
C2F C3F C4F C5F 0.0 .
C2F C3F C4F C14F -174(4) .
C3F C4F C5F N1F 0.0 .
C14F C4F C5F N1F 174(4) .
C1F N1F C5F C4F 0.0 .
Pd10 N1F C5F C4F 163(2) .
C9F N2F C6F N3F 21(7) .
Pd17 N2F C6F N3F 175(4) .
N2F C6F N3F C7F -17(9) .
N2F C6F N3F Pd16 165(3) .
C6F N3F C7F C8F 2(9) .
Pd16 N3F C7F C8F 180(4) .
N3F C7F C8F C9F 10(8) .
N3F C7F C8F C17F -163(5) .
C17F C8F C9F N2F 168(5) .
C7F C8F C9F N2F -5(9) .
C6F N2F C9F C8F -12(8) .
Pd17 N2F C9F C8F -162(4) .
C13F N4F C10F N5F 0.0 .
Pd19 N4F C10F N5F -171(2) .
N4F C10F N5F C11F 0.0 .
N4F C10F N5F Pd15 170(2) .
C10F N5F C11F C12F 0.0 .
Pd15 N5F C11F C12F -170(2) .
N5F C11F C12F C13F 0.0 .
N5F C11F C12F C15F -170(4) .
C11F C12F C13F N4F 0.0 .
C15F C12F C13F N4F 169(4) .
C10F N4F C13F C12F 0.0 .
Pd19 N4F C13F C12F 171(2) .
C17F N6F C14F N7F 0.0 .
C17F N6F C14F C4F 175(3) .
C5F C4F C14F N6F 17(4) .
C3F C4F C14F N6F -169(2) .
C5F C4F C14F N7F -168(2) .
C3F C4F C14F N7F 6(4) .
N6F C14F N7F C15F 0.0 .
C4F C14F N7F C15F -175(4) .
C14F N7F C15F C16F 0.0 .
C14F N7F C15F C12F 167(3) .
C11F C12F C15F C16F -16(4) .
C13F C12F C15F C16F 175(2) .
C11F C12F C15F N7F 179.5(18) .
C13F C12F C15F N7F 10(3) .
N7F C15F C16F C17F 0.0 .
C12F C15F C16F C17F -163(4) .
C15F C16F C17F N6F 0.0 .
C15F C16F C17F C8F -170(4) .
C14F N6F C17F C16F 0.0 .
C14F N6F C17F C8F 170(4) .
C9F C8F C17F C16F 169(4) .
C7F C8F C17F C16F -18(7) .
C9F C8F C17F N6F -1(7) .
C7F C8F C17F N6F 172(4) .
C5G N1G C1G C2G 0.0 .
Pd10 N1G C1G C2G 172(2) .
N1G C1G C2G C3G 0.0 .
C1G C2G C3G C4G 0.0 .
C2G C3G C4G C5G 0.0 .
C2G C3G C4G C14G -180(4) .
C3G C4G C5G N1G 0.0 .
C14G C4G C5G N1G 180(4) .
C1G N1G C5G C4G 0.0 .
Pd10 N1G C5G C4G -172.6(19) .
C9G N2G C6G N3G 0.0 .
Pd11 N2G C6G N3G 173.8(19) 3_775
N2G C6G N3G C7G 0.0 .
N2G C6G N3G Pd13 -173(2) .
C6G N3G C7G C8G 0.0 .
Pd13 N3G C7G C8G 173(2) .
N3G C7G C8G C9G 0.0 .
N3G C7G C8G C17G -172(3) .
C7G C8G C9G N2G 0.0 .
C17G C8G C9G N2G 172(3) .
C6G N2G C9G C8G 0.0 .
Pd11 N2G C9G C8G -173.9(19) 3_775
C13G N4G C10G N5G 0.0 .
Pd17 N4G C10G N5G -172(2) .
N4G C10G N5G C11G 0.0 .
N4G C10G N5G Pd20 168(2) .
C10G N5G C11G C12G 0.0 .
Pd20 N5G C11G C12G -167(2) .
N5G C11G C12G C13G 0.0 .
N5G C11G C12G C15G -179.7(13) .
C11G C12G C13G N4G 0.0 .
C15G C12G C13G N4G 179.7(15) .
C10G N4G C13G C12G 0.0 .
Pd17 N4G C13G C12G 172(2) .
C17G N6G C14G N7G 0.0 .
C17G N6G C14G C4G 172(3) .
C5G C4G C14G N7G -7(4) .
C3G C4G C14G N7G 172.5(18) .
C5G C4G C14G N6G -179.5(17) .
C3G C4G C14G N6G 0(4) .
N6G C14G N7G C15G 0.0 .
C4G C14G N7G C15G -172(3) .
C14G N7G C15G C16G 0.0 .
C14G N7G C15G C12G 179(2) .
C11G C12G C15G C16G 0(2) .
C13G C12G C15G C16G -179.2(15) .
C11G C12G C15G N7G -178.8(11) .
C13G C12G C15G N7G 2(2) .
N7G C15G C16G C17G 0.0 .
C12G C15G C16G C17G -179(3) .
C15G C16G C17G N6G 0.0 .
C15G C16G C17G C8G 180(3) .
C14G N6G C17G C16G 0.0 .
C14G N6G C17G C8G -180(3) .
C9G C8G C17G C16G -174.3(16) .
C7G C8G C17G C16G -2(3) .
C9G C8G C17G N6G 5(3) .
C7G C8G C17G N6G 177.8(17) .
C5H N1H C1H C2H 0.0 .
Pd18 N1H C1H C2H -164(3) .
N1H C1H C2H C3H 0.0 .
C1H C2H C3H C4H 0.0 .
C2H C3H C4H C14H -163(4) .
C2H C3H C4H C5H 0.0 .
C14H C4H C5H N1H 159(5) .
C3H C4H C5H N1H 0.0 .
C1H N1H C5H C4H 0.0 .
Pd18 N1H C5H C4H 165(3) .
C9H N2H C6H N3H 0.0 .
Pd14 N2H C6H N3H -177(2) .
N2H C6H N3H C7H 0.0 .
N2H C6H N3H Pd20 -174(2) .
C6H N3H C7H C8H 0.0 .
Pd20 N3H C7H C8H 173(2) .
N3H C7H C8H C17H -176(3) .
N3H C7H C8H C9H 0.0 .
C17H C8H C9H N2H 175(4) .
C7H C8H C9H N2H 0.0 .
C6H N2H C9H C8H 0.0 .
Pd14 N2H C9H C8H 177(2) .
C13H N4H C10H N5H 0.0 .
Pd19 N4H C10H N5H -163(2) 3_775
N4H C10H N5H C11H 0.0 .
N4H C10H N5H Pd13 167.6(19) .
C10H N5H C11H C12H 0.0 .
Pd13 N5H C11H C12H -168.1(18) .
N5H C11H C12H C13H 0.0 .
N5H C11H C12H C15H -168(3) .
C11H C12H C13H N4H 0.0 .
C15H C12H C13H N4H 168(3) .
C10H N4H C13H C12H 0.0 .
Pd19 N4H C13H C12H 163(2) 3_775
C5H C4H C14H N7H -170(2) .
C3H C4H C14H N7H -9(4) .
C5H C4H C14H N6H 26(4) .
C3H C4H C14H N6H -172.5(19) .
C17H N6H C14H C4H 165(4) .
C17H N6H C14H N7H 0.0 .
C4H C14H N7H C15H -162(5) .
N6H C14H N7H C15H 0.0 .
C14H N7H C15H C16H 0.0 .
C14H N7H C15H C12H 166(3) .
C13H C12H C15H N7H 10(3) .
C11H C12H C15H N7H 177.6(18) .
C13H C12H C15H C16H 175(2) .
C11H C12H C15H C16H -17(4) .
N7H C15H C16H C17H 0.0 .
C12H C15H C16H C17H -165(3) .
C7H C8H C17H C16H -4(4) .
C9H C8H C17H C16H -179.5(19) .
C7H C8H C17H N6H 177.7(18) .
C9H C8H C17H N6H 2(4) .
C15H C16H C17H C8H -178(4) .
C15H C16H C17H N6H 0.0 .
C14H N6H C17H C8H 179(3) .
C14H N6H C17H C16H 0.0 .
Pd1 N11 C11 C12 -42(3) .
N11 C11 C12 N12 55(3) .
C11 C12 N12 Pd1 -38(3) .
Pd2 N21 C21 C22 37(5) .
N21 C21 C22 N22 -54(5) .
C21 C22 N22 Pd2 41(4) .
Pd3 N31 C31 C32 -46(5) .
N31 C31 C32 N32 45(7) .
C31 C32 N32 Pd3 -26(6) .
Pd4 N41 C41 C42 -43(4) .
N41 C41 C42 N42 48(5) .
C41 C42 N42 Pd4 -30(5) .
Pd5 N51 C51 C52 2(6) .
N51 C51 C52 N52 -20(6) .
C51 C52 N52 Pd5 33(5) .
Pd6 N61 C61 C62 -51(4) .
N61 C61 C62 N62 55(5) .
C61 C62 N62 Pd6 -36(4) .
Pd7 N71 C71 C72 40(5) .
N71 C71 C72 N72 -50(5) .
C71 C72 N72 Pd7 36(4) .
Pd8 N81 C81 C82 -25(7) .
N81 C81 C82 N82 31(7) .
C81 C82 N82 Pd8 -22(6) .
Pd9 N91 C91 C92 -16(6) .
N91 C91 C92 N92 26(9) .
C91 C92 N92 Pd9 -22(7) .
N1F Pd10 N101 C101 156(4) .
N102 Pd10 N101 C101 -27(4) .
Pd10 N101 C101 C102 56(5) .
N101 C101 C102 N102 -60(5) .
C101 C102 N102 Pd10 42(5) .
N112 Pd11 N111 C111 8(4) .
N2E Pd11 N111 C111 -163(4) .
Pd11 N111 C111 C112 -23(8) .
N111 C111 C112 N112 26(9) .
C111 C112 N112 Pd11 -16(6) .
Pd12 N121 C121 C122 -11(7) .
N121 C121 C122 N122 25(7) .
C121 C122 N122 Pd12 -25(4) .
Pd13 N131 C131 C132 -44(5) .
N131 C131 C132 N132 42(6) .
C131 C132 N132 Pd13 -18(5) .
Pd14 N141 C141 C142 -36(6) .
N141 C141 C142 N142 51(6) .
C141 C142 N142 Pd14 -40(5) .
Pd15 N151 C151 C152 -23(6) .
N151 C151 C152 N152 44(6) .
C151 C152 N152 Pd15 -43(4) .
Pd16 N161 C161 C162 12(7) .
N161 C161 C162 N162 -34(8) .
C161 C162 N162 Pd16 39(5) .
Pd17 N171 C171 C172 -37(7) .
N171 C171 C172 N172 40(8) .
C171 C172 N172 Pd17 -22(7) .
N171 Pd17 N172 C172 2(5) .
N4G Pd17 N172 C172 -173(5) .
Pd18 N181 C181 C182 -51(6) .
N181 C181 C182 N182 49(7) .
C181 C182 N182 Pd18 -20(7) .
Pd19 N191 C191 C192 -28(6) .
N191 C191 C192 N192 49(7) .
C191 C192 N192 Pd19 -44(6) .
Pd20 N201 C201 C202 33(6) .
N201 C201 C202 N202 -45(7) .
C201 C202 N202 Pd20 33(5) .
O12X Si1X C1X C2X -37(2) .
O13X Si1X C1X C2X 83(3) .
O11X Si1X C1X C2X -145.2(18) .
O12X Si1X C1X C6X 153(2) .
O13X Si1X C1X C6X -87(3) .
O11X Si1X C1X C6X 45(3) .
C6X C1X C2X C3X 0.0 .
Si1X C1X C2X C3X -171(3) .
C1X C2X C3X C4X 0.0 .
C2X C3X C4X C5X 0.0 .
C3X C4X C5X C6X 0.0 .
C3X C4X C5X C10X 180.0 .
C4X C5X C6X C7X 180.0 .
C10X C5X C6X C7X 0.0 .
C4X C5X C6X C1X 0.0 .
C10X C5X C6X C1X 180.0 .
C2X C1X C6X C5X 0.0 .
Si1X C1X C6X C5X 169(3) .
C2X C1X C6X C7X 180.0 .
Si1X C1X C6X C7X -11(3) .
C5X C6X C7X C8X 0.0 .
C1X C6X C7X C8X 180.0 .
C6X C7X C8X C9X 0.0 .
C7X C8X C9X C10X 0.0 .
C8X C9X C10X C5X 0.0 .
C6X C5X C10X C9X 0.0 .
C4X C5X C10X C9X 180.0 .
C6Y C1Y C2Y C3Y 0.0 .
Si1Y C1Y C2Y C3Y -175(3) .
C1Y C2Y C3Y C4Y 0.0 .
C2Y C3Y C4Y C5Y 0.0 .
C3Y C4Y C5Y C6Y 0.0 .
C3Y C4Y C5Y C10Y 180.0 .
C4Y C5Y C6Y C7Y 180.0 .
C10Y C5Y C6Y C7Y 0.0 .
C4Y C5Y C6Y C1Y 0.0 .
C10Y C5Y C6Y C1Y 180.0 .
C2Y C1Y C6Y C7Y 180.0 .
Si1Y C1Y C6Y C7Y -5(3) .
C2Y C1Y C6Y C5Y 0.0 .
Si1Y C1Y C6Y C5Y 175(3) .
C5Y C6Y C7Y C8Y 0.0 .
C1Y C6Y C7Y C8Y 180.0 .
C6Y C7Y C8Y C9Y 0.0 .
C7Y C8Y C9Y C10Y 0.0 .
C8Y C9Y C10Y C5Y 0.0 .
C4Y C5Y C10Y C9Y 180.0 .
C6Y C5Y C10Y C9Y 0.0 .
O59N N57N O57N O58N 172(17) .
O60N N57N O57N O58N 158(5) .
O59N N57N O58N O57N -177(7) .
O60N N57N O58N O57N -96(14) .
